data_1577345
loop_
_publ_author_name
'Zhang, Yufeng'
'Krebs, Johannes'
'Friedrich, Alexandra'
'Yamaguchi, Shigehiro'
'Krummenacher, Ivo'
'Braunschweig, Holger'
'Marder, Todd B.'
'Ji, Lei'

_publ_section_title
;
 Tris((4-BMes<sub>2</sub>)phenyl)methanide: a carbanion with a delocalised
 triple quinoidal structure.
;
_journal_issue 19
_journal_name_full 'Chemical science'
_journal_page_first 9625
_journal_page_last 9632
_journal_paper_doi 10.1039/d5sc10121b
_journal_volume 17
_journal_year 2026
_chemical_formula_moiety 'C73 H78 B3, C20 H40 K O8, 4.5(C4 H8 O)'
_chemical_formula_sum 'C111 H154 B3 K O12.5'
_chemical_formula_weight 1759.86
_space_group_crystal_system triclinic
_space_group_IT_number 2
_space_group_name_Hall '-P 1'
_space_group_name_H-M_alt 'P -1'
_atom_sites_solution_hydrogens geom
_atom_sites_solution_primary dual
_atom_sites_solution_secondary difmap
_audit_creation_date 2026-02-03
_audit_creation_method 'CIF-fill 1.6l (K.Radacki, 2005-26)'
_audit_update_record
;
2026-02-23 deposited with the CCDC.	2026-03-12 downloaded from the CCDC.
;
_cell_angle_alpha 85.135(2)
_cell_angle_beta 87.8240(10)
_cell_angle_gamma 82.0000(10)
_cell_formula_units_Z 2
_cell_length_a 12.8289(2)
_cell_length_b 13.7960(3)
_cell_length_c 29.2020(5)
_cell_measurement_reflns_used 18273
_cell_measurement_temperature 100(2)
_cell_measurement_theta_max 67.3550
_cell_measurement_theta_min 3.0260
_cell_volume 5097.86(16)
_computing_cell_refinement 'CrysAlisPro 1.171.43.89a (Rigaku OD, 2023)'
_computing_data_collection
;
 CrysAlisPro system (CCD 42.94a 64-bit (release 21-06-2023))
;
_computing_data_reduction 'CrysAlisPro 1.171.43.89a (Rigaku OD, 2023)'
_computing_molecular_graphics 'ShelXLe (Huebschle et all, 2011)'
_computing_publication_material 'SHELXL-2025/1 (Sheldrick, 2025)'
_computing_structure_refinement 'SHELXL-2025/1 (Sheldrick, 2025)'
_computing_structure_solution 'SHELXT 2014/5 (Sheldrick, 2014)''
_diffrn_ambient_environment N~2~
_diffrn_ambient_temperature 100(2)
_diffrn_detector HPA
_diffrn_detector_area_resol_mean 10.0
_diffrn_detector_type 'HyPix Arc150'
_diffrn_measured_fraction_theta_full 0.989
_diffrn_measured_fraction_theta_max 0.988
_diffrn_measurement_details
;
 
 List of Runs (angles in degrees, time in seconds):
 --------------------------------------------------------------------------
  1  \w     21.00  61.00   0.50    5.21    --   60.18-125.00  60.00   80
  2  \w     39.00  66.00   0.50    5.21    --   60.18  15.00-180.00   54
  3  \w     20.00  55.00   0.50    5.21    --   60.18 -95.00  60.00   70
  4  \w    -84.00 -28.00   0.50    5.21    --  -61.85 125.00 150.00  112
  5  \w    -58.00 -31.00   0.50    5.21    --  -61.85 125.00 -30.00   54
  6  \w    -67.00 -26.00   0.50    5.21    --  -61.85 125.00-150.00   82
  7  \w    -68.00 -26.00   0.50    5.21    --  -61.85 125.00 -90.00   84
  8  \w    -77.00 -28.00   0.50    5.21    --  -71.97 125.00  30.00   98
  9  \w    -62.00 -27.00   0.50    5.21    --  -71.97 125.00  90.00   70
 10  \w     55.00 118.00   0.50    5.21    --   73.07  15.00-120.00  126
 11  \w     48.00 112.00   0.50    5.21    --   73.64  15.00 -60.00  128
 12  \w     34.00  60.00   0.50    5.21    --   73.64 -95.00 -90.00   52
 13  \w     38.00  65.00   0.50    5.21    --   73.64 -95.00 -60.00   54
 14  \w     54.00 122.00   0.50    5.21    --   73.64  15.00   0.00  136
 15  \w    -97.00 -38.00   0.50    5.21    --  -78.82 119.00 135.37  118
 16  \w    -95.00 -47.00   0.50    5.21    --  -78.82 114.00   2.20   96
 17  \w    -97.00 -46.00   0.50    5.21    --  -78.82 115.00 -90.33  102
 18  \w    -97.00 -43.00   0.50    5.21    --  -78.82 116.00  69.09  108
 19  \w     75.00 101.00   0.50    5.21    --   82.08-125.00  90.00   52
 20  \w     41.00 101.00   0.50    5.21    --   82.08-125.00 -90.00  120
 21  \w     45.00 100.00   0.50    5.21    --   82.08-125.00  30.00  110
 22  \w     69.00 101.00   0.50    5.21    --   82.08-125.00 120.00   64
 23  \w     76.00 101.00   0.50    5.21    --   82.08-125.00-120.00   50
 24  \w     65.00 130.00   0.50    5.21    --   82.08  15.00 120.00  130
 25  \w     57.00 127.00   0.50    5.21    --   82.08  15.00  60.00  140
 26  \w     44.00 100.00   0.50    5.21    --   82.08-125.00-180.00  112
 27  \w     64.00 124.00   0.50    5.21    --   82.08  15.00-180.00  120
 28  \w     39.00 101.00   0.50    5.21    --   82.08-125.00  60.00  124
 29  \w     71.00 101.00   0.50    5.21    --   82.08-125.00 -60.00   60
 30  \w     39.00  64.00   0.50    5.21    --   82.08-125.00 -60.00   50
;
_diffrn_measurement_device 'four-circle diffractometer'
_diffrn_measurement_device_type 'Rigaku XtaLAB Synergy-R'
_diffrn_measurement_method '\w scans'
_diffrn_orient_matrix_type
;
 CrysAlisPro convention (1999,Acta A55,543-557)
;
_diffrn_orient_matrix_UB_11 0.0369163000
_diffrn_orient_matrix_UB_12 0.0818268000
_diffrn_orient_matrix_UB_13 0.0255396000
_diffrn_orient_matrix_UB_21 0.0557841000
_diffrn_orient_matrix_UB_22 -0.0779335000
_diffrn_orient_matrix_UB_23 0.0350990000
_diffrn_orient_matrix_UB_31 0.1011980000
_diffrn_orient_matrix_UB_32 -0.0054059000
_diffrn_orient_matrix_UB_33 -0.0303488000
_diffrn_radiation_monochromator 'multi-layer mirror'
_diffrn_radiation_probe x-ray
_diffrn_radiation_type CuK\a
_diffrn_radiation_wavelength 1.54184
_diffrn_radiation_xray_symbol K-L~2,3~
_diffrn_reflns_av_R_equivalents 0.0374
_diffrn_reflns_av_unetI/netI 0.0457
_diffrn_reflns_Laue_measured_fraction_full 0.989
_diffrn_reflns_Laue_measured_fraction_max 0.988
_diffrn_reflns_limit_h_max 15
_diffrn_reflns_limit_h_min -13
_diffrn_reflns_limit_k_max 16
_diffrn_reflns_limit_k_min -16
_diffrn_reflns_limit_l_max 34
_diffrn_reflns_limit_l_min -35
_diffrn_reflns_number 57665
_diffrn_reflns_point_group_measured_fraction_full 0.989
_diffrn_reflns_point_group_measured_fraction_max 0.988
_diffrn_reflns_theta_full 67.684
_diffrn_reflns_theta_max 68.249
_diffrn_reflns_theta_min 3.039
_diffrn_source 'rotating-anode X-ray tube'
_diffrn_source_type 'PhotonJet-R X-ray Source'
_exptl_absorpt_coefficient_mu 0.918
_exptl_absorpt_correction_T_max 1.000
_exptl_absorpt_correction_T_min 0.792
_exptl_absorpt_correction_type gaussian
_exptl_absorpt_process_details
;
 CrysAlisPro 1.171.43.89a (Rigaku Oxford Diffraction, 2023) Numerical 
 absorption correction based on gaussian integration over a multifaceted 
 crystal model Empirical absorption correction using spherical harmonics, 
 implemented in SCALE3 ABSPACK scaling algorithm.
;
_exptl_crystal_colour green
_exptl_crystal_density_diffrn 1.146
_exptl_crystal_description plate
_exptl_crystal_F_000 1908
_exptl_crystal_preparation
;
 For data collection the crystal was immersed in a film of perfluoropolyether 
 oil, mounted on a polyimide loop and transferred to stream of cold nitrogen 
 (Oxford Cryostream 800).
;
_exptl_crystal_size_max 0.180
_exptl_crystal_size_mid 0.140
_exptl_crystal_size_min 0.080
_refine_diff_density_max 0.655
_refine_diff_density_min -0.602
_refine_diff_density_rms 0.061
_refine_ls_extinction_method none
_refine_ls_goodness_of_fit_ref 1.072
_refine_ls_hydrogen_treatment constr
_refine_ls_matrix_type full
_refine_ls_number_parameters 1306
_refine_ls_number_reflns 18462
_refine_ls_number_restraints 384
_refine_ls_restrained_S_all 1.090
_refine_ls_R_factor_all 0.1219
_refine_ls_R_factor_gt 0.0889
_refine_ls_shift/su_max 0.001
_refine_ls_shift/su_mean 0.000
_refine_ls_structure_factor_coef Fsqd
_refine_ls_weighting_details
;
 w=1/[\s^2^(Fo^2^)+(0.1875P)^2^+0.9466P] where P=(Fo^2^+2Fc^2^)/3
;
_refine_ls_weighting_scheme calc
_refine_ls_wR_factor_gt 0.2719
_refine_ls_wR_factor_ref 0.3012
_reflns_Friedel_coverage 0.000
_reflns_number_gt 11785
_reflns_number_total 18462
_reflns_threshold_expression 'I > 2\s(I)'
_cod_data_source_file d5sc10121b2.cif
_cod_data_source_block CB-Mes-1
_cod_original_formula_sum 'C111 H154 B3 K O12.50'
_cod_database_code 1577345
_shelx_shelxl_version_number 2025/1
_shelx_space_group_comment
;
 The symmetry employed for this shelxl refinement is uniquely defined by the 
 following loop, which should always be used as a source of symmetry 
 information in preference to the above space-group names. They are only 
 intended as comments.
;
_shelx_estimated_absorpt_t_min 0.852
_shelx_estimated_absorpt_t_max 0.930

loop_
_space_group_symop_operation_xyz
'x, y, z'
'-x, -y, -z'

loop_
_atom_site_label
_atom_site_type_symbol
_atom_site_fract_x
_atom_site_fract_y
_atom_site_fract_z
_atom_site_U_iso_or_equiv
_atom_site_adp_type
_atom_site_occupancy
_atom_site_site_symmetry_order
_atom_site_calc_flag
_atom_site_refinement_flags_posn
_atom_site_refinement_flags_adp
_atom_site_refinement_flags_occupancy
_atom_site_disorder_assembly
_atom_site_disorder_group
B3_1 B 0.2719(3) 0.8234(3) 0.57465(13) 0.0593(9) Uani 1 1 d . . . . .
C1_1 C 0.4514(2) 0.6316(2) 0.74736(10) 0.0483(7) Uani 1 1 d . . . . .
C2_1 C 0.5578(2) 0.5807(2) 0.74747(10) 0.0477(7) Uani 1 1 d . . . . .
C3_1 C 0.6373(2) 0.6064(2) 0.71474(11) 0.0540(8) Uani 1 1 d . . . . .
H3_1 H 0.621951 0.662954 0.693953 0.065 Uiso 1 1 calc R U . . .
C4_1 C 0.7348(2) 0.5518(2) 0.71248(12) 0.0548(8) Uani 1 1 d . . . . .
H4_1 H 0.784191 0.571651 0.689750 0.066 Uiso 1 1 calc R U . . .
C5_1 C 0.7655(2) 0.4675(2) 0.74231(11) 0.0523(7) Uani 1 1 d . . . . .
C6_1 C 0.6885(2) 0.4452(2) 0.77580(11) 0.0503(7) Uani 1 1 d . . . . .
H6_1 H 0.705148 0.390464 0.797519 0.060 Uiso 1 1 calc R U . . .
C7_1 C 0.5909(2) 0.4989(2) 0.77840(11) 0.0494(7) Uani 1 1 d . . . . .
H7_1 H 0.543069 0.480402 0.802115 0.059 Uiso 1 1 calc R U . . .
C8_1 C 0.9546(3) 0.4235(2) 0.69797(13) 0.0594(8) Uani 1 1 d . . . . .
C9_1 C 0.9333(3) 0.4128(3) 0.65199(14) 0.0703(10) Uani 1 1 d . . . . .
C10_1 C 1.0090(4) 0.4278(3) 0.61710(16) 0.0832(12) Uani 1 1 d . . . . .
H10_1 H 0.995572 0.416456 0.586364 0.100 Uiso 1 1 calc R U . . .
C11_1 C 1.1040(3) 0.4594(3) 0.62715(19) 0.0828(14) Uani 1 1 d . . . . .
C12_1 C 1.1220(3) 0.4740(3) 0.67097(18) 0.0792(13) Uani 1 1 d . . . . .
H12_1 H 1.185565 0.497433 0.677526 0.095 Uiso 1 1 calc R U . . .
C13_1 C 1.0515(3) 0.4562(3) 0.70712(15) 0.0661(10) Uani 1 1 d . . . . .
C14_1 C 0.8313(3) 0.3778(3) 0.63825(14) 0.0777(11) Uani 1 1 d . . . . .
H14A_1 H 0.781543 0.378797 0.664553 0.117 Uiso 1 1 calc R U . . .
H14B_1 H 0.847129 0.310746 0.628769 0.117 Uiso 1 1 calc R U . . .
H14C_1 H 0.800240 0.421488 0.612661 0.117 Uiso 1 1 calc R U . . .
C15_1 C 1.1861(4) 0.4735(4) 0.5891(2) 0.118(2) Uani 1 1 d . . . . .
H15A_1 H 1.231204 0.520540 0.597659 0.177 Uiso 1 1 calc R U . . .
H15B_1 H 1.150802 0.498728 0.560465 0.177 Uiso 1 1 calc R U . . .
H15C_1 H 1.229281 0.410461 0.584621 0.177 Uiso 1 1 calc R U . . .
C16_1 C 1.0779(3) 0.4725(3) 0.75484(17) 0.0795(12) Uani 1 1 d . . . . .
H16A_1 H 1.092695 0.409061 0.772800 0.119 Uiso 1 1 calc R U . . .
H16B_1 H 1.018235 0.512450 0.769119 0.119 Uiso 1 1 calc R U . . .
H16C_1 H 1.140021 0.506698 0.754011 0.119 Uiso 1 1 calc R U . . .
C17_1 C 0.9044(2) 0.3202(3) 0.77955(13) 0.0574(8) Uani 1 1 d . . . . .
C18_1 C 0.9196(2) 0.2191(3) 0.77016(13) 0.0611(9) Uani 1 1 d . . . . .
C19_1 C 0.9374(3) 0.1463(3) 0.80585(16) 0.0722(11) Uani 1 1 d . . . . .
H19_1 H 0.945493 0.079638 0.798847 0.087 Uiso 1 1 calc R U . . .
C20_1 C 0.9441(3) 0.1665(3) 0.85142(15) 0.0735(11) Uani 1 1 d . . . . .
C21_1 C 0.9315(3) 0.2641(3) 0.86001(14) 0.0682(10) Uani 1 1 d . . . . .
H21_1 H 0.936771 0.280393 0.890721 0.082 Uiso 1 1 calc R U . . .
C22_1 C 0.9113(2) 0.3402(3) 0.82543(13) 0.0621(9) Uani 1 1 d . . . . .
C23_1 C 0.9092(3) 0.1904(3) 0.72262(14) 0.0713(10) Uani 1 1 d . . . . .
H23A_1 H 0.837173 0.211908 0.712476 0.107 Uiso 1 1 calc R U . . .
H23B_1 H 0.924989 0.118826 0.722388 0.107 Uiso 1 1 calc R U . . .
H23C_1 H 0.958754 0.221453 0.701769 0.107 Uiso 1 1 calc R U . . .
C24_1 C 0.9588(4) 0.0858(4) 0.88947(19) 0.1056(18) Uani 1 1 d . . . . .
H24A_1 H 0.962391 0.114402 0.918869 0.158 Uiso 1 1 calc R U . . .
H24B_1 H 1.024319 0.042300 0.883791 0.158 Uiso 1 1 calc R U . . .
H24C_1 H 0.899288 0.048107 0.890548 0.158 Uiso 1 1 calc R U . . .
C25_1 C 0.8980(3) 0.4436(3) 0.84063(14) 0.0718(10) Uani 1 1 d . . . . .
H25A_1 H 0.967097 0.461076 0.847215 0.108 Uiso 1 1 calc R U . . .
H25B_1 H 0.852788 0.447030 0.868414 0.108 Uiso 1 1 calc R U . . .
H25C_1 H 0.865637 0.489583 0.816103 0.108 Uiso 1 1 calc R U . . .
C26_1 C 0.3865(2) 0.6315(2) 0.78906(10) 0.0467(7) Uani 1 1 d . . . . .
C27_1 C 0.4276(2) 0.6284(2) 0.83332(10) 0.0491(7) Uani 1 1 d . . . . .
H27_1 H 0.501249 0.627426 0.836082 0.059 Uiso 1 1 calc R U . . .
C28_1 C 0.3652(2) 0.6265(2) 0.87269(11) 0.0516(7) Uani 1 1 d . . . . .
H28_1 H 0.397592 0.624038 0.901567 0.062 Uiso 1 1 calc R U . . .
C29_1 C 0.2545(2) 0.6282(2) 0.87183(11) 0.0538(8) Uani 1 1 d . . . . .
C30_1 C 0.2138(2) 0.6311(2) 0.82767(11) 0.0524(7) Uani 1 1 d . . . . .
H30_1 H 0.140228 0.631445 0.824989 0.063 Uiso 1 1 calc R U . . .
C31_1 C 0.2754(2) 0.6336(2) 0.78817(11) 0.0501(7) Uani 1 1 d . . . . .
H31_1 H 0.242760 0.636707 0.759320 0.060 Uiso 1 1 calc R U . . .
C32_1 C 0.2341(3) 0.6029(3) 0.96440(12) 0.0632(9) Uani 1 1 d . . . . .
C33_1 C 0.3048(3) 0.5170(3) 0.97601(13) 0.0670(9) Uani 1 1 d . . . . .
C34_1 C 0.3536(3) 0.5037(3) 1.01873(14) 0.0753(11) Uani 1 1 d . . . . .
H34_1 H 0.402304 0.446215 1.025256 0.090 Uiso 1 1 calc R U . . .
C35_1 C 0.3341(3) 0.5700(4) 1.05147(14) 0.0759(11) Uani 1 1 d . . . . .
C36_1 C 0.2619(3) 0.6531(4) 1.04081(13) 0.0788(12) Uani 1 1 d . . . . .
H36_1 H 0.245515 0.699364 1.063201 0.095 Uiso 1 1 calc R U . . .
C37_1 C 0.2130(3) 0.6711(3) 0.99896(13) 0.0716(10) Uani 1 1 d . . . . .
C38_1 C 0.3266(3) 0.4352(3) 0.94512(14) 0.0779(11) Uani 1 1 d . . . . .
H38A_1 H 0.284402 0.383145 0.955603 0.117 Uiso 1 1 calc R U . . .
H38B_1 H 0.401514 0.408758 0.945884 0.117 Uiso 1 1 calc R U . . .
H38C_1 H 0.308093 0.460009 0.913616 0.117 Uiso 1 1 calc R U . . .
C39_1 C 0.3852(4) 0.5531(4) 1.09721(15) 0.0973(15) Uani 1 1 d . . . . .
H39A_1 H 0.388990 0.616436 1.109491 0.146 Uiso 1 1 calc R U . . .
H39B_1 H 0.456393 0.517871 1.093610 0.146 Uiso 1 1 calc R U . . .
H39C_1 H 0.343556 0.513987 1.118483 0.146 Uiso 1 1 calc R U . . .
C40_1 C 0.1379(4) 0.7648(4) 0.99040(18) 0.1048(17) Uani 1 1 d . . . . .
H40A_1 H 0.133990 0.802622 1.017503 0.157 Uiso 1 1 calc R U . . .
H40B_1 H 0.067813 0.748862 0.984456 0.157 Uiso 1 1 calc R U . . .
H40C_1 H 0.163114 0.803831 0.963701 0.157 Uiso 1 1 calc R U . . .
C41_1 C 0.0600(3) 0.6510(3) 0.91036(12) 0.0599(8) Uani 1 1 d . . . . .
C42_1 C -0.0068(3) 0.5797(3) 0.92638(12) 0.0625(9) Uani 1 1 d . . . . .
C43_1 C -0.1146(3) 0.6017(3) 0.92111(15) 0.0736(10) Uani 1 1 d . . . . .
H43_1 H -0.158599 0.554983 0.932949 0.088 Uiso 1 1 calc R U . . .
C44_1 C -0.1599(3) 0.6877(3) 0.89964(17) 0.0822(12) Uani 1 1 d . . . . .
C45_1 C -0.0967(3) 0.7579(3) 0.88364(17) 0.0850(13) Uani 1 1 d . . . . .
H45_1 H -0.127761 0.818494 0.868825 0.102 Uiso 1 1 calc R U . . .
C46_1 C 0.0137(3) 0.7399(3) 0.88925(14) 0.0672(9) Uani 1 1 d . . . . .
C47_1 C 0.0390(3) 0.4791(3) 0.94505(13) 0.0689(10) Uani 1 1 d . . . . .
H47A_1 H -0.018072 0.441555 0.955627 0.103 Uiso 1 1 calc R U . . .
H47B_1 H 0.083908 0.484290 0.970880 0.103 Uiso 1 1 calc R U . . .
H47C_1 H 0.081004 0.445597 0.920869 0.103 Uiso 1 1 calc R U . . .
C48_1 C -0.2793(4) 0.7082(5) 0.8910(3) 0.143(3) Uani 1 1 d . . . . .
H48A_1 H -0.297770 0.662894 0.869544 0.214 Uiso 1 1 calc R U . . .
H48B_1 H -0.297458 0.776002 0.877906 0.214 Uiso 1 1 calc R U . . .
H48C_1 H -0.318433 0.698849 0.920182 0.214 Uiso 1 1 calc R U . . .
C49_1 C 0.0750(3) 0.8227(3) 0.87313(16) 0.0799(12) Uani 1 1 d . . . . .
H49A_1 H 0.068979 0.870444 0.896407 0.120 Uiso 1 1 calc R U . . .
H49B_1 H 0.046669 0.854911 0.844163 0.120 Uiso 1 1 calc R U . . .
H49C_1 H 0.149265 0.796389 0.868347 0.120 Uiso 1 1 calc R U . . .
C50_1 C 0.4058(2) 0.6782(2) 0.70446(10) 0.0485(7) Uani 1 1 d . . . . .
C51_1 C 0.3257(2) 0.7601(2) 0.70366(11) 0.0502(7) Uani 1 1 d . . . . .
H51_1 H 0.301751 0.786427 0.731811 0.060 Uiso 1 1 calc R U . . .
C52_1 C 0.2817(2) 0.8025(2) 0.66351(11) 0.0530(7) Uani 1 1 d . . . . .
H52_1 H 0.225942 0.855270 0.665079 0.064 Uiso 1 1 calc R U . . .
C53_1 C 0.3154(2) 0.7715(2) 0.62022(11) 0.0552(8) Uani 1 1 d . . . . .
C54_1 C 0.3967(3) 0.6910(3) 0.62086(11) 0.0605(9) Uani 1 1 d . . . . .
H54_1 H 0.423912 0.667771 0.592492 0.073 Uiso 1 1 calc R U . . .
C55_1 C 0.4378(3) 0.6451(2) 0.66112(11) 0.0546(8) Uani 1 1 d . . . . .
H55_1 H 0.489715 0.589083 0.659679 0.066 Uiso 1 1 calc R U . . .
C56_1 C 0.1564(3) 0.8814(3) 0.57373(11) 0.0623(9) Uani 1 1 d . . . . .
C57_1 C 0.0710(3) 0.8381(3) 0.59408(12) 0.0645(9) Uani 1 1 d . . . . .
C58_1 C -0.0297(3) 0.8926(3) 0.59582(13) 0.0762(11) Uani 1 1 d . . . . .
H58_1 H -0.086238 0.862076 0.609756 0.091 Uiso 1 1 calc R U . . .
C59_1 C -0.0496(3) 0.9892(3) 0.57797(14) 0.0813(12) Uani 1 1 d . . . . .
C60_1 C 0.0347(3) 1.0302(3) 0.55715(14) 0.0838(13) Uani 1 1 d . . . . .
H60_1 H 0.023325 1.096352 0.544425 0.101 Uiso 1 1 calc R U . . .
C61_1 C 0.1344(3) 0.9785(3) 0.55424(12) 0.0722(11) Uani 1 1 d . . . . .
C62_1 C 0.0811(3) 0.7314(3) 0.61334(14) 0.0747(10) Uani 1 1 d . . . . .
H62A_1 H 0.011950 0.708611 0.613869 0.112 Uiso 1 1 calc R U . . .
H62B_1 H 0.107334 0.725681 0.644661 0.112 Uiso 1 1 calc R U . . .
H62C_1 H 0.130368 0.691039 0.593894 0.112 Uiso 1 1 calc R U . . .
C63_1 C -0.1568(4) 1.0477(5) 0.5825(2) 0.117(2) Uani 1 1 d . . . . .
H63A_1 H -0.155270 1.095777 0.605259 0.175 Uiso 1 1 calc R U . . .
H63B_1 H -0.208198 1.003429 0.592584 0.175 Uiso 1 1 calc R U . . .
H63C_1 H -0.176878 1.081982 0.552747 0.175 Uiso 1 1 calc R U . . .
C64_1 C 0.2208(4) 1.0348(3) 0.53209(16) 0.0930(15) Uani 1 1 d . . . . .
H64A_1 H 0.264459 1.052263 0.556127 0.140 Uiso 1 1 calc R U . . .
H64B_1 H 0.188392 1.094732 0.514819 0.140 Uiso 1 1 calc R U . . .
H64C_1 H 0.264770 0.993418 0.511183 0.140 Uiso 1 1 calc R U . . .
C65_1 C 0.3483(3) 0.8139(3) 0.53072(12) 0.0647(9) Uani 1 1 d . . . . .
C66_1 C 0.3242(3) 0.7647(3) 0.49341(12) 0.0706(11) Uani 1 1 d . . . . .
C67_1 C 0.3961(4) 0.7516(4) 0.45673(13) 0.0834(13) Uani 1 1 d . . . . .
H67_1 H 0.379479 0.716817 0.431854 0.100 Uiso 1 1 calc R U . . .
C68_1 C 0.4925(3) 0.7887(4) 0.45589(14) 0.0899(15) Uani 1 1 d . . . . .
C69_1 C 0.5152(3) 0.8375(4) 0.49210(15) 0.0842(13) Uani 1 1 d . . . . .
H69_1 H 0.580339 0.863061 0.491631 0.101 Uiso 1 1 calc R U . . .
C70_1 C 0.4458(3) 0.8514(3) 0.53020(12) 0.0699(10) Uani 1 1 d . . . . .
C71_1 C 0.2230(3) 0.7195(3) 0.49284(14) 0.0800(11) Uani 1 1 d . . . . .
H71A_1 H 0.162860 0.769154 0.499147 0.120 Uiso 1 1 calc R U . . .
H71B_1 H 0.224873 0.664468 0.516453 0.120 Uiso 1 1 calc R U . . .
H71C_1 H 0.215758 0.695850 0.462573 0.120 Uiso 1 1 calc R U . . .
C72_1 C 0.5725(4) 0.7700(5) 0.41641(16) 0.121(2) Uani 1 1 d . . . . .
H72A_1 H 0.639316 0.736874 0.428768 0.182 Uiso 1 1 calc R U . . .
H72B_1 H 0.583750 0.832727 0.399914 0.182 Uiso 1 1 calc R U . . .
H72C_1 H 0.545728 0.728419 0.395244 0.182 Uiso 1 1 calc R U . . .
C73_1 C 0.4778(3) 0.9041(3) 0.56811(15) 0.0823(12) Uani 1 1 d . . . . .
H73A_1 H 0.502322 0.856710 0.593632 0.123 Uiso 1 1 calc R U . . .
H73B_1 H 0.417434 0.949204 0.578617 0.123 Uiso 1 1 calc R U . . .
H73C_1 H 0.534751 0.941503 0.557255 0.123 Uiso 1 1 calc R U . . .
B2_1 B 0.1838(3) 0.6271(3) 0.91586(14) 0.0584(9) Uani 1 1 d . . . . .
B1_1 B 0.8744(3) 0.4038(3) 0.73964(14) 0.0554(9) Uani 1 1 d . . . . .
K1_2 K 0.43305(6) 0.12646(5) 0.76360(3) 0.0648(2) Uani 1 1 d . . . . .
O1_2 O 0.4136(2) -0.07077(19) 0.78258(11) 0.0790(8) Uani 1 1 d . . . . .
C2_2 C 0.3752(4) -0.0939(3) 0.82798(17) 0.0897(13) Uani 1 1 d . . . . .
H2A_2 H 0.430122 -0.089795 0.850392 0.108 Uiso 1 1 calc R U . . .
H2B_2 H 0.357240 -0.161688 0.830916 0.108 Uiso 1 1 calc R U . . .
C3_2 C 0.2804(4) -0.0235(3) 0.83765(19) 0.0923(14) Uani 1 1 d . . . . .
H3A_2 H 0.229413 -0.021060 0.812838 0.111 Uiso 1 1 calc R U . . .
H3B_2 H 0.246193 -0.045046 0.866995 0.111 Uiso 1 1 calc R U . . .
C5_2 C 0.2217(4) 0.1432(3) 0.84892(19) 0.0955(15) Uani 1 1 d . . . . .
H5A_2 H 0.184947 0.123766 0.877967 0.115 Uiso 1 1 calc R U . . .
H5B_2 H 0.171595 0.147983 0.823603 0.115 Uiso 1 1 calc R U . . .
C6_2 C 0.2590(4) 0.2403(3) 0.85212(18) 0.0910(14) Uani 1 1 d . . . . .
H6A_2 H 0.199974 0.289386 0.861469 0.109 Uiso 1 1 calc R U . . .
H6B_2 H 0.314627 0.234318 0.875188 0.109 Uiso 1 1 calc R U . . .
C8_2 C 0.3355(3) 0.3629(3) 0.80579(15) 0.0709(10) Uani 1 1 d . . . . .
H8A_2 H 0.396924 0.359779 0.825663 0.085 Uiso 1 1 calc R U . . .
H8B_2 H 0.279017 0.412688 0.816747 0.085 Uiso 1 1 calc R U . . .
C9_2 C 0.3657(3) 0.3903(3) 0.75727(15) 0.0681(10) Uani 1 1 d . . . . .
H9A_2 H 0.306341 0.387109 0.737002 0.082 Uiso 1 1 calc R U . . .
H9B_2 H 0.383322 0.458189 0.754151 0.082 Uiso 1 1 calc R U . . .
C11_2 C 0.4944(3) 0.3513(3) 0.69976(14) 0.0704(10) Uani 1 1 d . . . . .
H11A_2 H 0.515487 0.417806 0.699073 0.085 Uiso 1 1 calc R U . . .
H11B_2 H 0.439268 0.352660 0.676813 0.085 Uiso 1 1 calc R U . . .
C12_2 C 0.5872(3) 0.2786(3) 0.68863(14) 0.0712(10) Uani 1 1 d . . . . .
H12A_2 H 0.618904 0.298852 0.658514 0.085 Uiso 1 1 calc R U . . .
H12B_2 H 0.640990 0.275445 0.712320 0.085 Uiso 1 1 calc R U . . .
C14_2 C 0.6345(3) 0.1145(3) 0.67094(16) 0.0769(11) Uani 1 1 d . . . . .
H14A_2 H 0.696578 0.108133 0.690676 0.092 Uiso 1 1 calc R U . . .
H14B_2 H 0.656519 0.135242 0.639153 0.092 Uiso 1 1 calc R U . . .
C15_2 C 0.5930(4) 0.0183(3) 0.67195(16) 0.0798(11) Uani 1 1 d . . . . .
H15A_2 H 0.528121 0.025881 0.653955 0.096 Uiso 1 1 calc R U . . .
H15B_2 H 0.645849 -0.030822 0.658124 0.096 Uiso 1 1 calc R U . . .
C17_2 C 0.5378(4) -0.1086(3) 0.72225(18) 0.0842(12) Uani 1 1 d . . . . .
H17A_2 H 0.595533 -0.158133 0.712155 0.101 Uiso 1 1 calc R U . . .
H17B_2 H 0.476579 -0.108999 0.702633 0.101 Uiso 1 1 calc R U . . .
C18_2 C 0.5081(3) -0.1328(3) 0.77155(17) 0.0827(12) Uani 1 1 d . . . . .
H18A_2 H 0.497025 -0.202511 0.776446 0.099 Uiso 1 1 calc R U . . .
H18B_2 H 0.565272 -0.122059 0.791616 0.099 Uiso 1 1 calc R U . . .
O16_2 O 0.57097(19) -0.01342(18) 0.71803(10) 0.0710(7) Uani 1 1 d . . . . .
O13_2 O 0.55393(19) 0.18533(17) 0.68717(9) 0.0669(6) Uani 1 1 d . . . . .
O10_2 O 0.45481(18) 0.32327(16) 0.74438(9) 0.0625(6) Uani 1 1 d . . . . .
O7_2 O 0.2996(2) 0.26968(19) 0.80785(10) 0.0768(7) Uani 1 1 d . . . . .
O4_2 O 0.3103(2) 0.0716(2) 0.84052(11) 0.0864(9) Uani 1 1 d . . . . .
O1_3 O 0.2803(4) 0.1330(4) 0.7023(2) 0.0914(17) Uani 0.644(9) 1 d D U P A 1
C1_3 C 0.2001(5) 0.0575(4) 0.7099(2) 0.0751(17) Uani 0.644(9) 1 d D U P A 1
H1A_3 H 0.235864 -0.009963 0.717490 0.090 Uiso 0.644(9) 1 calc R U P A 1
H1B_3 H 0.147035 0.075535 0.734347 0.090 Uiso 0.644(9) 1 calc R U P A 1
C2_3 C 0.1524(6) 0.0682(5) 0.6637(2) 0.0737(18) Uani 0.644(9) 1 d D U P A 1
H2A_3 H 0.079446 0.052237 0.666056 0.088 Uiso 0.644(9) 1 calc R U P A 1
H2B_3 H 0.194135 0.023792 0.642801 0.088 Uiso 0.644(9) 1 calc R U P A 1
C3_3 C 0.1535(6) 0.1745(5) 0.6459(3) 0.0717(18) Uani 0.644(9) 1 d D U P A 1
H3A_3 H 0.184369 0.178910 0.614290 0.086 Uiso 0.644(9) 1 calc R U P A 1
H3B_3 H 0.081128 0.210562 0.645517 0.086 Uiso 0.644(9) 1 calc R U P A 1
C4_3 C 0.2199(6) 0.2159(4) 0.6786(3) 0.0784(17) Uani 0.644(9) 1 d D U P A 1
H4A_3 H 0.266820 0.258513 0.661641 0.094 Uiso 0.644(9) 1 calc R U P A 1
H4B_3 H 0.174899 0.255039 0.700560 0.094 Uiso 0.644(9) 1 calc R U P A 1
O1_31 O 0.2507(8) 0.1243(7) 0.7245(4) 0.097(3) Uani 0.356(9) 1 d D U P A 2
C1_31 C 0.2688(10) 0.0511(7) 0.6889(5) 0.106(3) Uani 0.356(9) 1 d D U P A 2
H1A_31 H 0.269769 -0.016765 0.703104 0.127 Uiso 0.356(9) 1 calc R U P A 2
H1B_31 H 0.335874 0.056159 0.671538 0.127 Uiso 0.356(9) 1 calc R U P A 2
C2_31 C 0.1758(13) 0.0802(10) 0.6584(5) 0.104(4) Uani 0.356(9) 1 d D U P A 2
H2A_31 H 0.110491 0.060197 0.673075 0.125 Uiso 0.356(9) 1 calc R U P A 2
H2B_31 H 0.188043 0.052118 0.628226 0.125 Uiso 0.356(9) 1 calc R U P A 2
C3_31 C 0.1722(15) 0.1919(10) 0.6538(5) 0.098(4) Uani 0.356(9) 1 d D U P A 2
H3A_31 H 0.223449 0.212733 0.630003 0.117 Uiso 0.356(9) 1 calc R U P A 2
H3B_31 H 0.100875 0.225060 0.646030 0.117 Uiso 0.356(9) 1 calc R U P A 2
C4_31 C 0.2019(11) 0.2132(7) 0.7012(6) 0.098(3) Uani 0.356(9) 1 d D U P A 2
H4A_31 H 0.251047 0.262793 0.698618 0.118 Uiso 0.356(9) 1 calc R U P A 2
H4B_31 H 0.138162 0.239594 0.718696 0.118 Uiso 0.356(9) 1 calc R U P A 2
O1_5 O 0.5806(4) 0.0530(4) 0.8312(2) 0.0863(14) Uani 0.522(3) 1 d D U P A 1
C1_5 C 0.5592(7) 0.0783(7) 0.8776(3) 0.0890(18) Uani 0.522(3) 1 d D U P A 1
H1A_5 H 0.600376 0.030249 0.899369 0.107 Uiso 0.522(3) 1 calc R U P A 1
H1B_5 H 0.483408 0.079449 0.885629 0.107 Uiso 0.522(3) 1 calc R U P A 1
C2_5 C 0.5914(8) 0.1794(6) 0.8793(3) 0.093(2) Uani 0.522(3) 1 d D U P A 1
H2A_5 H 0.528770 0.229964 0.880630 0.112 Uiso 0.522(3) 1 calc R U P A 1
H2B_5 H 0.634540 0.181876 0.906493 0.112 Uiso 0.522(3) 1 calc R U P A 1
C3_5 C 0.6544(7) 0.1953(5) 0.8357(3) 0.084(2) Uani 0.522(3) 1 d D U P A 1
H3A_5 H 0.721795 0.218222 0.842171 0.101 Uiso 0.522(3) 1 calc R U P A 1
H3B_5 H 0.614663 0.244739 0.814055 0.101 Uiso 0.522(3) 1 calc R U P A 1
C4_5 C 0.6742(7) 0.0958(7) 0.8159(3) 0.0863(19) Uani 0.522(3) 1 d D U P A 1
H4A_5 H 0.680574 0.102896 0.781952 0.104 Uiso 0.522(3) 1 calc R U P A 1
H4B_5 H 0.738577 0.055902 0.828377 0.104 Uiso 0.522(3) 1 calc R U P A 1
O1_51 O 0.6217(15) 0.1309(10) 0.8022(4) 0.124(4) Uani 0.280(3) 1 d D U P A 2
C1_51 C 0.627(3) 0.1998(9) 0.8359(6) 0.124(4) Uani 0.280(3) 1 d D U P A 2
H1A_51 H 0.559851 0.244066 0.837749 0.149 Uiso 0.280(3) 1 calc R U P A 2
H1B_51 H 0.683989 0.240296 0.827117 0.149 Uiso 0.280(3) 1 calc R U P A 2
C2_51 C 0.650(2) 0.1437(13) 0.8817(5) 0.126(4) Uani 0.280(3) 1 d D U P A 2
H2A_51 H 0.597880 0.167803 0.905525 0.152 Uiso 0.280(3) 1 calc R U P A 2
H2B_51 H 0.721401 0.149350 0.891580 0.152 Uiso 0.280(3) 1 calc R U P A 2
C3_51 C 0.640(2) 0.0380(11) 0.8729(5) 0.124(4) Uani 0.280(3) 1 d D U P A 2
H3A_51 H 0.566468 0.023819 0.877784 0.148 Uiso 0.280(3) 1 calc R U P A 2
H3B_51 H 0.687126 -0.009633 0.892531 0.148 Uiso 0.280(3) 1 calc R U P A 2
C4_51 C 0.6746(19) 0.0376(10) 0.8220(6) 0.124(4) Uani 0.280(3) 1 d D U P A 2
H4A_51 H 0.751981 0.034020 0.818238 0.149 Uiso 0.280(3) 1 calc R U P A 2
H4B_51 H 0.651420 -0.018145 0.807729 0.149 Uiso 0.280(3) 1 calc R U P A 2
O1_6 O 0.5599(14) 0.1600(18) 0.8318(7) 0.133(5) Uani 0.198(3) 1 d D U P A 3
C1_6 C 0.5616(19) 0.138(3) 0.8804(7) 0.133(5) Uani 0.198(3) 1 d D U P A 3
H1A_6 H 0.509193 0.094053 0.890318 0.160 Uiso 0.198(3) 1 calc R U P A 3
H1B_6 H 0.544249 0.199606 0.896179 0.160 Uiso 0.198(3) 1 calc R U P A 3
C2_6 C 0.6718(19) 0.089(3) 0.8922(7) 0.134(5) Uani 0.198(3) 1 d D U P A 3
H2A_6 H 0.717643 0.138068 0.899068 0.161 Uiso 0.198(3) 1 calc R U P A 3
H2B_6 H 0.670334 0.039877 0.918808 0.161 Uiso 0.198(3) 1 calc R U P A 3
C3_6 C 0.7082(19) 0.041(2) 0.8484(10) 0.133(5) Uani 0.198(3) 1 d D U P A 3
H3A_6 H 0.680549 -0.021952 0.846997 0.159 Uiso 0.198(3) 1 calc R U P A 3
H3B_6 H 0.785989 0.030316 0.845211 0.159 Uiso 0.198(3) 1 calc R U P A 3
C4_6 C 0.659(2) 0.120(3) 0.8120(7) 0.133(5) Uani 0.198(3) 1 d D U P A 3
H4A_6 H 0.705109 0.171234 0.805177 0.159 Uiso 0.198(3) 1 calc R U P A 3
H4B_6 H 0.648449 0.089705 0.783207 0.159 Uiso 0.198(3) 1 calc R U P A 3
O1_4 O 0.9510(4) 0.9113(4) 0.7547(3) 0.1211(11) Uani 0.682(7) 1 d D . P B 1
C1_4 C 1.0240(5) 0.8286(6) 0.7413(5) 0.1211(11) Uani 0.682(7) 1 d D . P B 1
H1A_4 H 1.081745 0.812432 0.763371 0.145 Uiso 0.682(7) 1 calc R U P B 1
H1B_4 H 1.054662 0.842736 0.710236 0.145 Uiso 0.682(7) 1 calc R U P B 1
C2_4 C 0.9594(7) 0.7460(5) 0.7417(4) 0.1211(11) Uani 0.682(7) 1 d D . P B 1
H2A_4 H 0.983380 0.703259 0.716676 0.145 Uiso 0.682(7) 1 calc R U P B 1
H2B_4 H 0.965266 0.705683 0.771419 0.145 Uiso 0.682(7) 1 calc R U P B 1
C3_4 C 0.8483(5) 0.7933(6) 0.7346(4) 0.1211(11) Uani 0.682(7) 1 d D . P B 1
H3A_4 H 0.823674 0.780442 0.704288 0.145 Uiso 0.682(7) 1 calc R U P B 1
H3B_4 H 0.800546 0.768447 0.758938 0.145 Uiso 0.682(7) 1 calc R U P B 1
C4_4 C 0.8524(6) 0.9006(5) 0.7372(4) 0.1211(11) Uani 0.682(7) 1 d D . P B 1
H4A_4 H 0.843879 0.935587 0.706311 0.145 Uiso 0.682(7) 1 calc R U P B 1
H4B_4 H 0.794856 0.928745 0.757727 0.145 Uiso 0.682(7) 1 calc R U P B 1
O1_41 O 1.0069(9) 0.8598(9) 0.7322(6) 0.1211(11) Uani 0.318(7) 1 d D . P B 2
C1_41 C 0.9202(14) 0.9173(9) 0.7531(11) 0.1211(11) Uani 0.318(7) 1 d D . P B 2
H1A_41 H 0.895621 0.976052 0.732461 0.145 Uiso 0.318(7) 1 calc R U P B 2
H1B_41 H 0.941496 0.939424 0.782330 0.145 Uiso 0.318(7) 1 calc R U P B 2
C2_41 C 0.8340(9) 0.8552(12) 0.7621(8) 0.1211(11) Uani 0.318(7) 1 d D . P B 2
H2A_41 H 0.773353 0.880136 0.742435 0.145 Uiso 0.318(7) 1 calc R U P B 2
H2B_41 H 0.809846 0.854982 0.794714 0.145 Uiso 0.318(7) 1 calc R U P B 2
C3_41 C 0.8810(12) 0.7528(10) 0.7507(8) 0.1211(11) Uani 0.318(7) 1 d D . P B 2
H3A_41 H 0.865058 0.703089 0.775518 0.145 Uiso 0.318(7) 1 calc R U P B 2
H3B_41 H 0.854050 0.736327 0.721447 0.145 Uiso 0.318(7) 1 calc R U P B 2
C4_41 C 0.9981(10) 0.7585(9) 0.7467(9) 0.1211(11) Uani 0.318(7) 1 d D . P B 2
H4A_41 H 1.031732 0.739188 0.776661 0.145 Uiso 0.318(7) 1 calc R U P B 2
H4B_41 H 1.032255 0.714683 0.723727 0.145 Uiso 0.318(7) 1 calc R U P B 2
O1_7 O 0.4876(7) 0.4586(7) 0.5710(3) 0.149(3) Uiso 0.5 1 d D . P C -3
C1_7 C 0.5857(7) 0.4978(9) 0.5634(3) 0.114(3) Uiso 0.5 1 d D . P C -3
H1A_7 H 0.645600 0.444678 0.568024 0.136 Uiso 0.5 1 calc R U P C -3
H1B_7 H 0.591167 0.547598 0.585389 0.136 Uiso 0.5 1 calc R U P C -3
C2_7 C 0.5883(8) 0.5432(8) 0.5156(3) 0.116(4) Uiso 0.5 1 d D . P C -3
H2A_7 H 0.660908 0.536706 0.502371 0.140 Uiso 0.5 1 calc R U P C -3
H2B_7 H 0.558503 0.613560 0.513985 0.140 Uiso 0.5 1 calc R U P C -3
C3_7 C 0.5190(9) 0.4831(11) 0.4908(3) 0.132(5) Uiso 0.5 1 d D . P C -3
H3A_7 H 0.557334 0.418579 0.483684 0.159 Uiso 0.5 1 calc R U P C -3
H3B_7 H 0.490293 0.519099 0.462211 0.159 Uiso 0.5 1 calc R U P C -3
C4_7 C 0.4326(6) 0.4727(9) 0.5282(3) 0.111(3) Uiso 0.5 1 d D . P C -3
H4A_7 H 0.380109 0.532663 0.527444 0.133 Uiso 0.5 1 calc R U P C -3
H4B_7 H 0.395998 0.415668 0.523828 0.133 Uiso 0.5 1 calc R U P C -3
O1_8 O 0.3240(12) 0.3800(12) 0.4258(6) 0.190(3) Uiso 0.434(3) 1 d D . P D 4
C1_8 C 0.2468(16) 0.4012(12) 0.4625(7) 0.190(3) Uiso 0.434(3) 1 d D . P D 4
H1A_8 H 0.206880 0.467483 0.456165 0.228 Uiso 0.434(3) 1 calc R U P D 4
H1B_8 H 0.282322 0.399297 0.492119 0.228 Uiso 0.434(3) 1 calc R U P D 4
C2_8 C 0.1721(14) 0.3235(14) 0.4649(7) 0.190(3) Uiso 0.434(3) 1 d D . P D 4
H2A_8 H 0.157427 0.299639 0.497144 0.228 Uiso 0.434(3) 1 calc R U P D 4
H2B_8 H 0.104744 0.349435 0.450004 0.228 Uiso 0.434(3) 1 calc R U P D 4
C3_8 C 0.2339(15) 0.2434(10) 0.4387(7) 0.190(3) Uiso 0.434(3) 1 d D . P D 4
H3A_8 H 0.283765 0.199428 0.458782 0.228 Uiso 0.434(3) 1 calc R U P D 4
H3B_8 H 0.186642 0.203839 0.424725 0.228 Uiso 0.434(3) 1 calc R U P D 4
C4_8 C 0.2909(16) 0.3023(14) 0.4026(5) 0.190(3) Uiso 0.434(3) 1 d D . P D 4
H4A_8 H 0.352474 0.260929 0.389692 0.228 Uiso 0.434(3) 1 calc R U P D 4
H4B_8 H 0.243463 0.329355 0.377306 0.228 Uiso 0.434(3) 1 calc R U P D 4
O1_9 O 0.0479(10) 0.3554(13) 0.4927(6) 0.190(3) Uiso 0.377(3) 1 d D . P E 7
C1_9 C 0.1035(16) 0.4264(11) 0.4660(8) 0.190(3) Uiso 0.377(3) 1 d D . P E 7
H1A_9 H 0.136220 0.466714 0.486351 0.228 Uiso 0.377(3) 1 calc R U P E 7
H1B_9 H 0.054950 0.470400 0.445360 0.228 Uiso 0.377(3) 1 calc R U P E 7
C2_9 C 0.1874(18) 0.3655(17) 0.4382(7) 0.190(3) Uiso 0.377(3) 1 d D . P E 7
H2A_9 H 0.247327 0.401701 0.428972 0.228 Uiso 0.377(3) 1 calc R U P E 7
H2B_9 H 0.158230 0.343397 0.410586 0.228 Uiso 0.377(3) 1 calc R U P E 7
C3_9 C 0.2186(13) 0.2798(15) 0.4742(8) 0.190(3) Uiso 0.377(3) 1 d D . P E 7
H3A_9 H 0.252897 0.220728 0.459815 0.228 Uiso 0.377(3) 1 calc R U P E 7
H3B_9 H 0.265859 0.297785 0.497227 0.228 Uiso 0.377(3) 1 calc R U P E 7
C4_9 C 0.1115(16) 0.2647(12) 0.4954(8) 0.190(3) Uiso 0.377(3) 1 d D . P E 7
H4A_9 H 0.079753 0.217303 0.478526 0.228 Uiso 0.377(3) 1 calc R U P E 7
H4B_9 H 0.118769 0.238291 0.527920 0.228 Uiso 0.377(3) 1 calc R U P E 7
O1_16 O 0.286(3) 0.227(2) 0.3887(10) 0.190(3) Uiso 0.189(3) 1 d D . P F 11
C1_16 C 0.190(2) 0.293(3) 0.3922(15) 0.190(3) Uiso 0.189(3) 1 d D . P F 11
H1A_16 H 0.129706 0.255909 0.397743 0.228 Uiso 0.189(3) 1 calc R U P F 11
H1B_16 H 0.179215 0.335814 0.363426 0.228 Uiso 0.189(3) 1 calc R U P F 11
C2_16 C 0.201(3) 0.354(3) 0.4323(16) 0.190(3) Uiso 0.189(3) 1 d D . P F 11
H2A_16 H 0.175974 0.322712 0.461688 0.228 Uiso 0.189(3) 1 calc R U P F 11
H2B_16 H 0.161384 0.421284 0.427146 0.228 Uiso 0.189(3) 1 calc R U P F 11
C3_16 C 0.320(4) 0.356(3) 0.4312(16) 0.190(3) Uiso 0.189(3) 1 d D . P F 11
H3A_16 H 0.341989 0.403209 0.406509 0.228 Uiso 0.189(3) 1 calc R U P F 11
H3B_16 H 0.345013 0.371220 0.461052 0.228 Uiso 0.189(3) 1 calc R U P F 11
C4_16 C 0.359(2) 0.250(3) 0.4211(14) 0.190(3) Uiso 0.189(3) 1 d D . P F 11
H4A_16 H 0.431175 0.243823 0.407607 0.228 Uiso 0.189(3) 1 calc R U P F 11
H4B_16 H 0.358301 0.205365 0.449507 0.228 Uiso 0.189(3) 1 calc R U P F 11
O1_10 O 0.1494(11) 0.2010(10) 0.9905(6) 0.194(2) Uiso 0.440(3) 1 d D . P G 5
C1_10 C 0.1420(16) 0.1143(14) 1.0208(7) 0.194(2) Uiso 0.440(3) 1 d D . P G 5
H1A_10 H 0.069508 0.097077 1.021326 0.232 Uiso 0.440(3) 1 calc R U P G 5
H1B_10 H 0.159497 0.125645 1.052478 0.232 Uiso 0.440(3) 1 calc R U P G 5
C2_10 C 0.2187(17) 0.0328(10) 1.0030(8) 0.194(2) Uiso 0.440(3) 1 d D . P G 5
H2A_10 H 0.250604 -0.011766 1.028613 0.232 Uiso 0.440(3) 1 calc R U P G 5
H2B_10 H 0.183714 -0.005883 0.982617 0.232 Uiso 0.440(3) 1 calc R U P G 5
C3_10 C 0.3000(12) 0.0845(14) 0.9768(8) 0.194(2) Uiso 0.440(3) 1 d D . P G 5
H3A_10 H 0.327844 0.048913 0.949965 0.232 Uiso 0.440(3) 1 calc R U P G 5
H3B_10 H 0.359161 0.090719 0.996707 0.232 Uiso 0.440(3) 1 calc R U P G 5
C4_10 C 0.2416(16) 0.1840(13) 0.9618(7) 0.194(2) Uiso 0.440(3) 1 d D . P G 5
H4A_10 H 0.287004 0.235569 0.964638 0.232 Uiso 0.440(3) 1 calc R U P G 5
H4B_10 H 0.221865 0.185964 0.929254 0.232 Uiso 0.440(3) 1 calc R U P G 5
O1_11 O 0.1247(14) 0.0646(12) 1.0000(7) 0.194(2) Uiso 0.380(3) 1 d D . P H 6
C1_11 C 0.0889(15) 0.1383(17) 0.9646(8) 0.194(2) Uiso 0.380(3) 1 d D . P H 6
H1A_11 H 0.021491 0.176069 0.974241 0.232 Uiso 0.380(3) 1 calc R U P H 6
H1B_11 H 0.077584 0.107542 0.936093 0.232 Uiso 0.380(3) 1 calc R U P H 6
C2_11 C 0.172(2) 0.2050(17) 0.9562(7) 0.194(2) Uiso 0.380(3) 1 d D . P H 6
H2A_11 H 0.139688 0.273881 0.949091 0.232 Uiso 0.380(3) 1 calc R U P H 6
H2B_11 H 0.220522 0.184415 0.930684 0.232 Uiso 0.380(3) 1 calc R U P H 6
C3_11 C 0.2282(19) 0.1929(15) 1.0018(8) 0.194(2) Uiso 0.380(3) 1 d D . P H 6
H3A_11 H 0.302406 0.204789 0.997341 0.232 Uiso 0.380(3) 1 calc R U P H 6
H3B_11 H 0.192183 0.237760 1.023907 0.232 Uiso 0.380(3) 1 calc R U P H 6
C4_11 C 0.2209(18) 0.0864(16) 1.0176(9) 0.194(2) Uiso 0.380(3) 1 d D . P H 6
H4A_11 H 0.281948 0.043041 1.005536 0.232 Uiso 0.380(3) 1 calc R U P H 6
H4B_11 H 0.219820 0.076937 1.051635 0.232 Uiso 0.380(3) 1 calc R U P H 6
O1_12 O 0.198(3) 0.101(3) 0.9527(9) 0.194(2) Uiso 0.180(3) 1 d D . P I 9
C1_12 C 0.172(4) 0.020(3) 0.9822(15) 0.194(2) Uiso 0.180(3) 1 d D . P I 9
H1A_12 H 0.212723 -0.041724 0.973046 0.232 Uiso 0.180(3) 1 calc R U P I 9
H1B_12 H 0.095816 0.014871 0.980261 0.232 Uiso 0.180(3) 1 calc R U P I 9
C2_12 C 0.197(4) 0.038(4) 1.0309(11) 0.194(2) Uiso 0.180(3) 1 d D . P I 9
H2A_12 H 0.134463 0.068974 1.047497 0.232 Uiso 0.180(3) 1 calc R U P I 9
H2B_12 H 0.225285 -0.024607 1.048453 0.232 Uiso 0.180(3) 1 calc R U P I 9
C3_12 C 0.280(4) 0.106(4) 1.0234(13) 0.194(2) Uiso 0.180(3) 1 d D . P I 9
H3A_12 H 0.351246 0.068587 1.019055 0.232 Uiso 0.180(3) 1 calc R U P I 9
H3B_12 H 0.280877 0.147201 1.049425 0.232 Uiso 0.180(3) 1 calc R U P I 9
C4_12 C 0.244(4) 0.167(3) 0.9797(14) 0.194(2) Uiso 0.180(3) 1 d D . P I 9
H4A_12 H 0.190472 0.222699 0.987013 0.232 Uiso 0.180(3) 1 calc R U P I 9
H4B_12 H 0.303658 0.192083 0.962796 0.232 Uiso 0.180(3) 1 calc R U P I 9
O1_13 O 0.4795(13) -0.1750(13) 0.9365(5) 0.194(2) Uiso 0.399(3) 1 d D . P J 5
C1_13 C 0.3767(14) -0.1289(18) 0.9512(6) 0.194(2) Uiso 0.399(3) 1 d D . P J 5
H1A_13 H 0.321576 -0.169962 0.945812 0.232 Uiso 0.399(3) 1 calc R U P J 5
H1B_13 H 0.358693 -0.063322 0.934680 0.232 Uiso 0.399(3) 1 calc R U P J 5
C2_13 C 0.3884(18) -0.1206(17) 1.0025(6) 0.194(2) Uiso 0.399(3) 1 d D . P J 5
H2A_13 H 0.416677 -0.059507 1.007896 0.232 Uiso 0.399(3) 1 calc R U P J 5
H2B_13 H 0.319956 -0.121577 1.019231 0.232 Uiso 0.399(3) 1 calc R U P J 5
C3_13 C 0.465(2) -0.2097(18) 1.0170(5) 0.194(2) Uiso 0.399(3) 1 d D . P J 5
H3A_13 H 0.427776 -0.259839 1.034624 0.232 Uiso 0.399(3) 1 calc R U P J 5
H3B_13 H 0.519594 -0.191857 1.036463 0.232 Uiso 0.399(3) 1 calc R U P J 5
C4_13 C 0.5128(17) -0.2477(15) 0.9731(7) 0.194(2) Uiso 0.399(3) 1 d D . P J 5
H4A_13 H 0.590609 -0.258208 0.974591 0.232 Uiso 0.399(3) 1 calc R U P J 5
H4B_13 H 0.488664 -0.310960 0.968036 0.232 Uiso 0.399(3) 1 calc R U P J 5
O1_14 O 0.4642(15) -0.2408(11) 0.9783(7) 0.194(2) Uiso 0.360(3) 1 d D . P K 6
C1_14 C 0.402(2) -0.1701(16) 0.9492(9) 0.194(2) Uiso 0.360(3) 1 d D . P K 6
H1A_14 H 0.327328 -0.181868 0.951437 0.232 Uiso 0.360(3) 1 calc R U P K 6
H1B_14 H 0.426799 -0.174209 0.916824 0.232 Uiso 0.360(3) 1 calc R U P K 6
C2_14 C 0.4119(19) -0.0701(12) 0.9648(9) 0.194(2) Uiso 0.360(3) 1 d D . P K 6
H2A_14 H 0.412988 -0.020660 0.938243 0.232 Uiso 0.360(3) 1 calc R U P K 6
H2B_14 H 0.353058 -0.048271 0.986089 0.232 Uiso 0.360(3) 1 calc R U P K 6
C3_14 C 0.5148(18) -0.0858(14) 0.9888(9) 0.194(2) Uiso 0.360(3) 1 d D . P K 6
H3A_14 H 0.511485 -0.045285 1.015335 0.232 Uiso 0.360(3) 1 calc R U P K 6
H3B_14 H 0.572562 -0.068796 0.967481 0.232 Uiso 0.360(3) 1 calc R U P K 6
C4_14 C 0.5308(19) -0.1934(15) 1.0044(9) 0.194(2) Uiso 0.360(3) 1 d D . P K 6
H4A_14 H 0.605363 -0.221288 0.999441 0.232 Uiso 0.360(3) 1 calc R U P K 6
H4B_14 H 0.512691 -0.203040 1.037579 0.232 Uiso 0.360(3) 1 calc R U P K 6
O1_15 O 0.3037(18) -0.0023(19) 0.9744(10) 0.194(2) Uiso 0.241(3) 1 d D . P L 10
C1_15 C 0.388(2) 0.013(2) 0.9423(12) 0.194(2) Uiso 0.241(3) 1 d D . P L 10
H1A_15 H 0.415160 0.074711 0.946998 0.232 Uiso 0.241(3) 1 calc R U P L 10
H1B_15 H 0.363184 0.016456 0.910396 0.232 Uiso 0.241(3) 1 calc R U P L 10
C2_15 C 0.4748(19) -0.074(3) 0.9503(13) 0.194(2) Uiso 0.241(3) 1 d D . P L 10
H2A_15 H 0.511622 -0.091961 0.921145 0.232 Uiso 0.241(3) 1 calc R U P L 10
H2B_15 H 0.526841 -0.060289 0.972165 0.232 Uiso 0.241(3) 1 calc R U P L 10
C3_15 C 0.414(3) -0.1548(17) 0.9704(13) 0.194(2) Uiso 0.241(3) 1 d D . P L 10
H3A_15 H 0.458028 -0.204748 0.990110 0.232 Uiso 0.241(3) 1 calc R U P L 10
H3B_15 H 0.383431 -0.187230 0.946024 0.232 Uiso 0.241(3) 1 calc R U P L 10
C4_15 C 0.327(3) -0.097(2) 0.9986(11) 0.194(2) Uiso 0.241(3) 1 d D . P L 10
H4A_15 H 0.264030 -0.130709 1.001725 0.232 Uiso 0.241(3) 1 calc R U P L 10
H4B_15 H 0.352427 -0.090460 1.029730 0.232 Uiso 0.241(3) 1 calc R U P L 10

loop_
_atom_site_aniso_label
_atom_site_aniso_U_11
_atom_site_aniso_U_22
_atom_site_aniso_U_33
_atom_site_aniso_U_23
_atom_site_aniso_U_13
_atom_site_aniso_U_12
B3_1 0.072(2) 0.052(2) 0.051(2) 0.0017(17) 0.0014(18) -0.0022(18)
C1_1 0.0504(15) 0.0460(16) 0.0469(16) 0.0000(13) 0.0052(13) -0.0053(13)
C2_1 0.0480(15) 0.0439(16) 0.0500(16) -0.0031(13) 0.0052(13) -0.0042(12)
C3_1 0.0535(16) 0.0500(18) 0.0561(18) 0.0033(14) 0.0069(14) -0.0051(14)
C4_1 0.0530(16) 0.0511(18) 0.0593(19) -0.0060(15) 0.0108(14) -0.0066(14)
C5_1 0.0471(15) 0.0526(18) 0.0577(18) -0.0082(14) 0.0020(13) -0.0067(13)
C6_1 0.0505(15) 0.0481(17) 0.0513(17) -0.0046(13) -0.0004(13) -0.0032(13)
C7_1 0.0497(15) 0.0480(17) 0.0495(17) -0.0008(13) 0.0030(13) -0.0061(13)
C8_1 0.0533(17) 0.0463(18) 0.076(2) -0.0050(16) 0.0088(16) 0.0002(14)
C9_1 0.066(2) 0.063(2) 0.078(3) -0.0062(19) 0.0201(19) -0.0024(17)
C10_1 0.088(3) 0.066(2) 0.088(3) -0.003(2) 0.025(2) 0.005(2)
C11_1 0.066(2) 0.059(2) 0.112(4) 0.014(2) 0.030(2) 0.0086(18)
C12_1 0.0542(19) 0.058(2) 0.117(4) 0.014(2) 0.016(2) 0.0025(16)
C13_1 0.0496(17) 0.0465(18) 0.097(3) 0.0041(18) 0.0096(18) 0.0013(14)
C14_1 0.082(2) 0.087(3) 0.064(2) -0.012(2) 0.0058(19) -0.009(2)
C15_1 0.095(3) 0.094(4) 0.148(5) 0.029(3) 0.062(3) 0.008(3)
C16_1 0.057(2) 0.071(3) 0.111(3) 0.003(2) -0.008(2) -0.0163(18)
C17_1 0.0433(15) 0.0557(19) 0.073(2) -0.0099(16) 0.0027(14) -0.0052(14)
C18_1 0.0447(16) 0.055(2) 0.082(2) -0.0079(17) 0.0107(16) -0.0047(14)
C19_1 0.0577(19) 0.051(2) 0.104(3) -0.004(2) 0.021(2) -0.0016(16)
C20_1 0.061(2) 0.066(2) 0.085(3) 0.006(2) 0.0163(19) 0.0064(18)
C21_1 0.0583(19) 0.074(3) 0.068(2) 0.0020(19) 0.0014(16) 0.0006(17)
C22_1 0.0487(16) 0.060(2) 0.077(2) -0.0091(17) -0.0031(16) -0.0016(15)
C23_1 0.067(2) 0.060(2) 0.087(3) -0.0160(19) 0.0112(19) -0.0065(17)
C24_1 0.097(3) 0.090(3) 0.114(4) 0.026(3) 0.030(3) 0.012(3)
C25_1 0.070(2) 0.069(2) 0.076(2) -0.0142(19) -0.0111(19) -0.0025(18)
C26_1 0.0499(15) 0.0393(15) 0.0490(16) -0.0015(12) 0.0041(13) -0.0027(12)
C27_1 0.0518(15) 0.0422(16) 0.0524(17) -0.0039(13) 0.0040(13) -0.0043(13)
C28_1 0.0578(17) 0.0505(17) 0.0449(16) -0.0031(13) 0.0067(13) -0.0051(14)
C29_1 0.0582(17) 0.0470(17) 0.0553(18) -0.0046(14) 0.0098(14) -0.0070(14)
C30_1 0.0522(16) 0.0445(16) 0.0592(19) -0.0031(14) 0.0097(14) -0.0059(13)
C31_1 0.0543(16) 0.0446(16) 0.0497(17) 0.0009(13) 0.0037(13) -0.0051(13)
C32_1 0.0582(18) 0.074(2) 0.057(2) -0.0057(17) 0.0160(15) -0.0123(17)
C33_1 0.069(2) 0.073(2) 0.058(2) 0.0031(18) 0.0161(17) -0.0161(18)
C34_1 0.068(2) 0.087(3) 0.066(2) 0.017(2) 0.0112(18) -0.010(2)
C35_1 0.069(2) 0.098(3) 0.060(2) 0.004(2) 0.0128(18) -0.022(2)
C36_1 0.069(2) 0.114(4) 0.057(2) -0.018(2) 0.0127(18) -0.021(2)
C37_1 0.065(2) 0.086(3) 0.063(2) -0.0145(19) 0.0108(17) -0.0078(19)
C38_1 0.088(3) 0.064(2) 0.077(3) 0.007(2) 0.021(2) -0.005(2)
C39_1 0.095(3) 0.126(4) 0.070(3) 0.015(3) -0.008(2) -0.025(3)
C40_1 0.107(3) 0.118(4) 0.088(3) -0.048(3) -0.015(3) 0.021(3)
C41_1 0.0620(18) 0.061(2) 0.0571(19) -0.0108(16) 0.0130(15) -0.0095(16)
C42_1 0.0633(19) 0.066(2) 0.060(2) -0.0152(17) 0.0111(16) -0.0146(17)
C43_1 0.067(2) 0.072(3) 0.082(3) -0.008(2) 0.0192(19) -0.0145(19)
C44_1 0.056(2) 0.085(3) 0.104(3) -0.001(2) 0.007(2) -0.012(2)
C45_1 0.068(2) 0.071(3) 0.111(4) 0.002(2) 0.006(2) 0.002(2)
C46_1 0.062(2) 0.066(2) 0.074(2) -0.0132(18) 0.0118(17) -0.0107(17)
C47_1 0.077(2) 0.066(2) 0.064(2) -0.0025(17) 0.0141(18) -0.0159(18)
C48_1 0.065(3) 0.134(5) 0.220(8) 0.038(5) 0.007(4) -0.013(3)
C49_1 0.074(2) 0.062(2) 0.099(3) -0.001(2) 0.006(2) -0.0007(19)
C50_1 0.0498(15) 0.0449(16) 0.0489(16) 0.0015(13) 0.0051(13) -0.0044(13)
C51_1 0.0539(16) 0.0448(16) 0.0499(17) -0.0011(13) 0.0058(13) -0.0029(13)
C52_1 0.0521(16) 0.0508(18) 0.0532(18) 0.0005(14) 0.0036(14) -0.0009(14)
C53_1 0.0559(17) 0.0534(18) 0.0525(18) 0.0021(14) 0.0053(14) 0.0002(14)
C54_1 0.0679(19) 0.061(2) 0.0468(17) 0.0017(15) 0.0065(15) 0.0074(16)
C55_1 0.0584(17) 0.0500(18) 0.0506(17) 0.0030(14) 0.0069(14) 0.0036(14)
C56_1 0.068(2) 0.066(2) 0.0465(17) 0.0038(15) 0.0015(15) 0.0079(17)
C57_1 0.065(2) 0.070(2) 0.0547(19) 0.0000(17) -0.0025(16) 0.0011(17)
C58_1 0.068(2) 0.094(3) 0.060(2) 0.002(2) 0.0006(17) 0.007(2)
C59_1 0.074(2) 0.091(3) 0.068(2) 0.005(2) -0.0052(19) 0.020(2)
C60_1 0.083(3) 0.085(3) 0.068(2) 0.020(2) 0.006(2) 0.026(2)
C61_1 0.082(2) 0.073(2) 0.0522(19) 0.0136(17) 0.0042(17) 0.011(2)
C62_1 0.074(2) 0.070(2) 0.077(3) 0.000(2) 0.0027(19) -0.0051(19)
C63_1 0.083(3) 0.129(5) 0.119(4) 0.022(3) 0.003(3) 0.037(3)
C64_1 0.096(3) 0.082(3) 0.085(3) 0.030(2) 0.022(2) 0.012(2)
C65_1 0.068(2) 0.067(2) 0.0506(19) 0.0106(16) 0.0017(16) 0.0107(17)
C66_1 0.073(2) 0.082(3) 0.0467(19) 0.0075(17) 0.0014(16) 0.0159(19)
C67_1 0.088(3) 0.101(3) 0.050(2) 0.002(2) 0.0043(19) 0.021(2)
C68_1 0.076(3) 0.131(4) 0.048(2) 0.013(2) 0.0106(19) 0.023(3)
C69_1 0.072(2) 0.101(3) 0.067(3) 0.026(2) 0.010(2) 0.011(2)
C70_1 0.069(2) 0.078(3) 0.054(2) 0.0113(18) 0.0059(17) 0.0090(19)
C71_1 0.091(3) 0.089(3) 0.057(2) -0.007(2) 0.0015(19) -0.001(2)
C72_1 0.086(3) 0.195(6) 0.065(3) 0.019(3) 0.020(2) 0.022(3)
C73_1 0.079(3) 0.087(3) 0.077(3) 0.006(2) 0.000(2) -0.009(2)
B2_1 0.063(2) 0.052(2) 0.061(2) -0.0069(17) 0.0146(18) -0.0106(17)
B1_1 0.0490(18) 0.051(2) 0.069(2) -0.0171(18) 0.0013(17) -0.0103(16)
K1_2 0.0600(4) 0.0476(4) 0.0866(6) -0.0045(4) 0.0036(4) -0.0091(3)
O1_2 0.0824(17) 0.0515(14) 0.103(2) -0.0030(14) 0.0011(15) -0.0121(13)
C2_2 0.118(4) 0.058(2) 0.093(3) 0.007(2) 0.006(3) -0.026(2)
C3_2 0.100(3) 0.062(3) 0.119(4) -0.002(2) 0.022(3) -0.032(2)
C5_2 0.082(3) 0.072(3) 0.130(4) -0.006(3) 0.036(3) -0.014(2)
C6_2 0.089(3) 0.068(3) 0.114(4) -0.004(2) 0.037(3) -0.016(2)
C8_2 0.065(2) 0.051(2) 0.096(3) -0.0106(19) 0.0081(19) -0.0079(16)
C9_2 0.0617(19) 0.0485(19) 0.094(3) -0.0099(18) -0.0062(18) -0.0019(15)
C11_2 0.090(3) 0.050(2) 0.072(2) -0.0026(17) -0.002(2) -0.0127(18)
C12_2 0.082(2) 0.059(2) 0.076(2) -0.0033(18) 0.0064(19) -0.0242(19)
C14_2 0.078(2) 0.063(2) 0.088(3) -0.009(2) 0.017(2) -0.0072(19)
C15_2 0.084(3) 0.064(2) 0.092(3) -0.022(2) 0.009(2) -0.009(2)
C17_2 0.080(2) 0.051(2) 0.124(4) -0.019(2) 0.008(2) -0.0142(19)
C18_2 0.080(3) 0.048(2) 0.119(4) 0.001(2) -0.007(2) -0.0095(19)
O16_2 0.0686(14) 0.0504(14) 0.095(2) -0.0139(13) 0.0071(13) -0.0089(11)
O13_2 0.0725(14) 0.0498(13) 0.0798(17) -0.0092(12) 0.0043(12) -0.0119(11)
O10_2 0.0669(13) 0.0458(12) 0.0735(15) -0.0036(11) 0.0024(11) -0.0051(10)
O7_2 0.0696(15) 0.0569(15) 0.104(2) -0.0110(14) 0.0153(14) -0.0110(12)
O4_2 0.0843(18) 0.0627(17) 0.114(2) -0.0028(15) 0.0194(16) -0.0236(14)
O1_3 0.096(3) 0.060(3) 0.119(4) -0.015(3) -0.025(3) -0.004(2)
C1_3 0.078(3) 0.057(3) 0.093(3) -0.013(3) -0.011(3) -0.009(2)
C2_3 0.080(3) 0.055(3) 0.083(3) 0.009(3) 0.002(3) -0.010(3)
C3_3 0.076(3) 0.048(3) 0.087(3) 0.006(3) 0.012(3) -0.002(3)
C4_3 0.083(3) 0.053(3) 0.095(4) -0.003(3) 0.007(3) 0.002(3)
O1_31 0.066(4) 0.060(4) 0.169(8) -0.022(5) 0.004(5) -0.012(3)
C1_31 0.076(5) 0.069(5) 0.174(8) -0.019(5) 0.009(5) -0.007(4)
C2_31 0.080(5) 0.066(5) 0.169(8) -0.019(5) 0.004(5) -0.014(4)
C3_31 0.070(5) 0.059(5) 0.167(8) -0.020(5) 0.004(5) -0.011(4)
C4_31 0.067(5) 0.060(5) 0.170(8) -0.022(5) -0.001(5) -0.008(4)
O1_5 0.074(3) 0.087(3) 0.102(3) -0.004(3) -0.009(2) -0.026(2)
C1_5 0.086(3) 0.086(4) 0.097(4) 0.009(3) -0.004(3) -0.030(3)
C2_5 0.084(4) 0.087(4) 0.108(4) 0.007(4) 0.000(3) -0.023(3)
C3_5 0.068(3) 0.073(4) 0.112(4) 0.012(3) -0.001(3) -0.027(3)
C4_5 0.070(3) 0.084(4) 0.108(4) 0.007(3) -0.006(3) -0.028(3)
O1_51 0.153(9) 0.090(6) 0.128(7) 0.003(6) -0.040(7) -0.006(6)
C1_51 0.154(9) 0.088(7) 0.129(8) 0.006(6) -0.040(7) -0.012(7)
C2_51 0.156(9) 0.093(7) 0.128(8) 0.005(6) -0.039(7) -0.012(7)
C3_51 0.153(9) 0.089(6) 0.127(8) 0.006(6) -0.038(7) -0.014(7)
C4_51 0.152(9) 0.089(6) 0.130(8) 0.001(6) -0.038(7) -0.011(7)
O1_6 0.111(9) 0.146(11) 0.134(10) 0.042(9) -0.005(8) -0.019(8)
C1_6 0.113(9) 0.144(11) 0.132(10) 0.039(9) -0.002(8) -0.017(9)
C2_6 0.115(9) 0.144(11) 0.133(10) 0.039(9) -0.003(8) -0.014(9)
C3_6 0.113(9) 0.143(11) 0.132(10) 0.040(9) -0.002(8) -0.015(9)
C4_6 0.112(9) 0.146(11) 0.132(10) 0.041(9) -0.004(8) -0.018(9)
O1_4 0.105(2) 0.088(2) 0.165(3) -0.0137(19) -0.008(2) 0.0097(18)
C1_4 0.105(2) 0.088(2) 0.165(3) -0.0137(19) -0.008(2) 0.0097(18)
C2_4 0.105(2) 0.088(2) 0.165(3) -0.0137(19) -0.008(2) 0.0097(18)
C3_4 0.105(2) 0.088(2) 0.165(3) -0.0137(19) -0.008(2) 0.0097(18)
C4_4 0.105(2) 0.088(2) 0.165(3) -0.0137(19) -0.008(2) 0.0097(18)
O1_41 0.105(2) 0.088(2) 0.165(3) -0.0137(19) -0.008(2) 0.0097(18)
C1_41 0.105(2) 0.088(2) 0.165(3) -0.0137(19) -0.008(2) 0.0097(18)
C2_41 0.105(2) 0.088(2) 0.165(3) -0.0137(19) -0.008(2) 0.0097(18)
C3_41 0.105(2) 0.088(2) 0.165(3) -0.0137(19) -0.008(2) 0.0097(18)
C4_41 0.105(2) 0.088(2) 0.165(3) -0.0137(19) -0.008(2) 0.0097(18)

loop_
_atom_type_symbol
_atom_type_description
_atom_type_scat_dispersion_real
_atom_type_scat_dispersion_imag
_atom_type_scat_source
C C 0.0181 0.0091 'International Tables Vol C Tables 4.2.6.8 and 6.1.1.4'
H H 0.0000 0.0000 'International Tables Vol C Tables 4.2.6.8 and 6.1.1.4'
B B 0.0090 0.0039 'International Tables Vol C Tables 4.2.6.8 and 6.1.1.4'
O O 0.0492 0.0322 'International Tables Vol C Tables 4.2.6.8 and 6.1.1.4'
K K 0.3868 1.0657 'International Tables Vol C Tables 4.2.6.8 and 6.1.1.4'

loop_
_exptl_crystal_face_index_h
_exptl_crystal_face_index_k
_exptl_crystal_face_index_l
_exptl_crystal_face_perp_dist
0 -2 1 0.0570
0 2 -1 0.0717
1 0 -2 0.0785
-1 0 2 0.0453
1 0 2 0.0590
-1 0 -2 0.0229

loop_
_geom_angle_atom_site_label_1
_geom_angle_atom_site_label_2
_geom_angle_atom_site_label_3
_geom_angle
_geom_angle_site_symmetry_1
_geom_angle_site_symmetry_3
_geom_angle_publ_flag
C53_1 B3_1 C56_1 119.7(3) . . ?
C53_1 B3_1 C65_1 116.4(3) . . ?
C56_1 B3_1 C65_1 123.9(3) . . ?
C2_1 C1_1 C26_1 120.4(3) . . ?
C2_1 C1_1 C50_1 120.3(3) . . ?
C26_1 C1_1 C50_1 119.2(3) . . ?
C7_1 C2_1 C3_1 114.3(3) . . ?
C7_1 C2_1 C1_1 123.0(3) . . ?
C3_1 C2_1 C1_1 122.6(3) . . ?
C4_1 C3_1 C2_1 122.0(3) . . ?
C4_1 C3_1 H3_1 119.0 . . ?
C2_1 C3_1 H3_1 119.0 . . ?
C3_1 C4_1 C5_1 123.2(3) . . ?
C3_1 C4_1 H4_1 118.4 . . ?
C5_1 C4_1 H4_1 118.4 . . ?
C6_1 C5_1 C4_1 114.5(3) . . ?
C6_1 C5_1 B1_1 121.6(3) . . ?
C4_1 C5_1 B1_1 123.9(3) . . ?
C7_1 C6_1 C5_1 122.9(3) . . ?
C7_1 C6_1 H6_1 118.6 . . ?
C5_1 C6_1 H6_1 118.6 . . ?
C6_1 C7_1 C2_1 123.0(3) . . ?
C6_1 C7_1 H7_1 118.5 . . ?
C2_1 C7_1 H7_1 118.5 . . ?
C9_1 C8_1 C13_1 117.7(3) . . ?
C9_1 C8_1 B1_1 123.3(3) . . ?
C13_1 C8_1 B1_1 119.0(3) . . ?
C10_1 C9_1 C8_1 120.3(4) . . ?
C10_1 C9_1 C14_1 117.5(4) . . ?
C8_1 C9_1 C14_1 122.0(3) . . ?
C11_1 C10_1 C9_1 120.6(5) . . ?
C11_1 C10_1 H10_1 119.7 . . ?
C9_1 C10_1 H10_1 119.7 . . ?
C12_1 C11_1 C10_1 118.8(4) . . ?
C12_1 C11_1 C15_1 121.2(5) . . ?
C10_1 C11_1 C15_1 120.0(5) . . ?
C11_1 C12_1 C13_1 122.9(4) . . ?
C11_1 C12_1 H12_1 118.6 . . ?
C13_1 C12_1 H12_1 118.6 . . ?
C12_1 C13_1 C8_1 119.6(4) . . ?
C12_1 C13_1 C16_1 119.7(4) . . ?
C8_1 C13_1 C16_1 120.7(3) . . ?
C9_1 C14_1 H14A_1 109.5 . . ?
C9_1 C14_1 H14B_1 109.5 . . ?
H14A_1 C14_1 H14B_1 109.5 . . ?
C9_1 C14_1 H14C_1 109.5 . . ?
H14A_1 C14_1 H14C_1 109.5 . . ?
H14B_1 C14_1 H14C_1 109.5 . . ?
C11_1 C15_1 H15A_1 109.5 . . ?
C11_1 C15_1 H15B_1 109.5 . . ?
H15A_1 C15_1 H15B_1 109.5 . . ?
C11_1 C15_1 H15C_1 109.5 . . ?
H15A_1 C15_1 H15C_1 109.5 . . ?
H15B_1 C15_1 H15C_1 109.5 . . ?
C13_1 C16_1 H16A_1 109.5 . . ?
C13_1 C16_1 H16B_1 109.5 . . ?
H16A_1 C16_1 H16B_1 109.5 . . ?
C13_1 C16_1 H16C_1 109.5 . . ?
H16A_1 C16_1 H16C_1 109.5 . . ?
H16B_1 C16_1 H16C_1 109.5 . . ?
C22_1 C17_1 C18_1 116.8(3) . . ?
C22_1 C17_1 B1_1 122.6(3) . . ?
C18_1 C17_1 B1_1 120.5(3) . . ?
C19_1 C18_1 C17_1 120.1(4) . . ?
C19_1 C18_1 C23_1 119.1(4) . . ?
C17_1 C18_1 C23_1 120.7(3) . . ?
C18_1 C19_1 C20_1 122.9(4) . . ?
C18_1 C19_1 H19_1 118.5 . . ?
C20_1 C19_1 H19_1 118.5 . . ?
C21_1 C20_1 C19_1 116.6(4) . . ?
C21_1 C20_1 C24_1 121.9(5) . . ?
C19_1 C20_1 C24_1 121.5(4) . . ?
C20_1 C21_1 C22_1 122.7(4) . . ?
C20_1 C21_1 H21_1 118.6 . . ?
C22_1 C21_1 H21_1 118.6 . . ?
C21_1 C22_1 C17_1 120.9(4) . . ?
C21_1 C22_1 C25_1 116.3(4) . . ?
C17_1 C22_1 C25_1 122.9(3) . . ?
C18_1 C23_1 H23A_1 109.5 . . ?
C18_1 C23_1 H23B_1 109.5 . . ?
H23A_1 C23_1 H23B_1 109.5 . . ?
C18_1 C23_1 H23C_1 109.5 . . ?
H23A_1 C23_1 H23C_1 109.5 . . ?
H23B_1 C23_1 H23C_1 109.5 . . ?
C20_1 C24_1 H24A_1 109.5 . . ?
C20_1 C24_1 H24B_1 109.5 . . ?
H24A_1 C24_1 H24B_1 109.5 . . ?
C20_1 C24_1 H24C_1 109.5 . . ?
H24A_1 C24_1 H24C_1 109.5 . . ?
H24B_1 C24_1 H24C_1 109.5 . . ?
C22_1 C25_1 H25A_1 109.5 . . ?
C22_1 C25_1 H25B_1 109.5 . . ?
H25A_1 C25_1 H25B_1 109.5 . . ?
C22_1 C25_1 H25C_1 109.5 . . ?
H25A_1 C25_1 H25C_1 109.5 . . ?
H25B_1 C25_1 H25C_1 109.5 . . ?
C27_1 C26_1 C31_1 114.8(3) . . ?
C27_1 C26_1 C1_1 123.2(3) . . ?
C31_1 C26_1 C1_1 121.9(3) . . ?
C28_1 C27_1 C26_1 122.6(3) . . ?
C28_1 C27_1 H27_1 118.7 . . ?
C26_1 C27_1 H27_1 118.7 . . ?
C27_1 C28_1 C29_1 122.6(3) . . ?
C27_1 C28_1 H28_1 118.7 . . ?
C29_1 C28_1 H28_1 118.7 . . ?
C30_1 C29_1 C28_1 114.7(3) . . ?
C30_1 C29_1 B2_1 122.5(3) . . ?
C28_1 C29_1 B2_1 122.9(3) . . ?
C31_1 C30_1 C29_1 123.2(3) . . ?
C31_1 C30_1 H30_1 118.4 . . ?
C29_1 C30_1 H30_1 118.4 . . ?
C30_1 C31_1 C26_1 122.1(3) . . ?
C30_1 C31_1 H31_1 118.9 . . ?
C26_1 C31_1 H31_1 118.9 . . ?
C33_1 C32_1 C37_1 116.3(4) . . ?
C33_1 C32_1 B2_1 123.3(3) . . ?
C37_1 C32_1 B2_1 120.3(3) . . ?
C34_1 C33_1 C32_1 120.3(4) . . ?
C34_1 C33_1 C38_1 117.3(4) . . ?
C32_1 C33_1 C38_1 122.3(4) . . ?
C35_1 C34_1 C33_1 123.0(4) . . ?
C35_1 C34_1 H34_1 118.5 . . ?
C33_1 C34_1 H34_1 118.5 . . ?
C34_1 C35_1 C36_1 116.9(4) . . ?
C34_1 C35_1 C39_1 122.0(4) . . ?
C36_1 C35_1 C39_1 121.1(4) . . ?
C37_1 C36_1 C35_1 122.7(4) . . ?
C37_1 C36_1 H36_1 118.7 . . ?
C35_1 C36_1 H36_1 118.7 . . ?
C36_1 C37_1 C32_1 120.7(4) . . ?
C36_1 C37_1 C40_1 118.5(4) . . ?
C32_1 C37_1 C40_1 120.8(4) . . ?
C33_1 C38_1 H38A_1 109.5 . . ?
C33_1 C38_1 H38B_1 109.5 . . ?
H38A_1 C38_1 H38B_1 109.5 . . ?
C33_1 C38_1 H38C_1 109.5 . . ?
H38A_1 C38_1 H38C_1 109.5 . . ?
H38B_1 C38_1 H38C_1 109.5 . . ?
C35_1 C39_1 H39A_1 109.5 . . ?
C35_1 C39_1 H39B_1 109.5 . . ?
H39A_1 C39_1 H39B_1 109.5 . . ?
C35_1 C39_1 H39C_1 109.5 . . ?
H39A_1 C39_1 H39C_1 109.5 . . ?
H39B_1 C39_1 H39C_1 109.5 . . ?
C37_1 C40_1 H40A_1 109.5 . . ?
C37_1 C40_1 H40B_1 109.5 . . ?
H40A_1 C40_1 H40B_1 109.5 . . ?
C37_1 C40_1 H40C_1 109.5 . . ?
H40A_1 C40_1 H40C_1 109.5 . . ?
H40B_1 C40_1 H40C_1 109.5 . . ?
C46_1 C41_1 C42_1 118.3(3) . . ?
C46_1 C41_1 B2_1 121.5(3) . . ?
C42_1 C41_1 B2_1 120.3(3) . . ?
C43_1 C42_1 C41_1 119.4(4) . . ?
C43_1 C42_1 C47_1 119.7(3) . . ?
C41_1 C42_1 C47_1 120.8(3) . . ?
C44_1 C43_1 C42_1 122.5(4) . . ?
C44_1 C43_1 H43_1 118.7 . . ?
C42_1 C43_1 H43_1 118.7 . . ?
C43_1 C44_1 C45_1 119.2(4) . . ?
C43_1 C44_1 C48_1 121.9(4) . . ?
C45_1 C44_1 C48_1 118.9(4) . . ?
C44_1 C45_1 C46_1 120.4(4) . . ?
C44_1 C45_1 H45_1 119.8 . . ?
C46_1 C45_1 H45_1 119.8 . . ?
C41_1 C46_1 C45_1 120.2(4) . . ?
C41_1 C46_1 C49_1 123.2(3) . . ?
C45_1 C46_1 C49_1 116.6(4) . . ?
C42_1 C47_1 H47A_1 109.5 . . ?
C42_1 C47_1 H47B_1 109.5 . . ?
H47A_1 C47_1 H47B_1 109.5 . . ?
C42_1 C47_1 H47C_1 109.5 . . ?
H47A_1 C47_1 H47C_1 109.5 . . ?
H47B_1 C47_1 H47C_1 109.5 . . ?
C44_1 C48_1 H48A_1 109.5 . . ?
C44_1 C48_1 H48B_1 109.5 . . ?
H48A_1 C48_1 H48B_1 109.5 . . ?
C44_1 C48_1 H48C_1 109.5 . . ?
H48A_1 C48_1 H48C_1 109.5 . . ?
H48B_1 C48_1 H48C_1 109.5 . . ?
C46_1 C49_1 H49A_1 109.5 . . ?
C46_1 C49_1 H49B_1 109.5 . . ?
H49A_1 C49_1 H49B_1 109.5 . . ?
C46_1 C49_1 H49C_1 109.5 . . ?
H49A_1 C49_1 H49C_1 109.5 . . ?
H49B_1 C49_1 H49C_1 109.5 . . ?
C55_1 C50_1 C51_1 115.2(3) . . ?
C55_1 C50_1 C1_1 122.7(3) . . ?
C51_1 C50_1 C1_1 122.1(3) . . ?
C52_1 C51_1 C50_1 122.0(3) . . ?
C52_1 C51_1 H51_1 119.0 . . ?
C50_1 C51_1 H51_1 119.0 . . ?
C51_1 C52_1 C53_1 123.0(3) . . ?
C51_1 C52_1 H52_1 118.5 . . ?
C53_1 C52_1 H52_1 118.5 . . ?
C52_1 C53_1 C54_1 115.1(3) . . ?
C52_1 C53_1 B3_1 123.4(3) . . ?
C54_1 C53_1 B3_1 121.5(3) . . ?
C55_1 C54_1 C53_1 122.3(3) . . ?
C55_1 C54_1 H54_1 118.9 . . ?
C53_1 C54_1 H54_1 118.9 . . ?
C54_1 C55_1 C50_1 122.4(3) . . ?
C54_1 C55_1 H55_1 118.8 . . ?
C50_1 C55_1 H55_1 118.8 . . ?
C61_1 C56_1 C57_1 116.9(3) . . ?
C61_1 C56_1 B3_1 122.3(3) . . ?
C57_1 C56_1 B3_1 120.7(3) . . ?
C58_1 C57_1 C56_1 120.2(4) . . ?
C58_1 C57_1 C62_1 116.9(3) . . ?
C56_1 C57_1 C62_1 122.9(3) . . ?
C59_1 C58_1 C57_1 122.3(4) . . ?
C59_1 C58_1 H58_1 118.8 . . ?
C57_1 C58_1 H58_1 118.8 . . ?
C58_1 C59_1 C60_1 116.9(4) . . ?
C58_1 C59_1 C63_1 121.3(4) . . ?
C60_1 C59_1 C63_1 121.8(4) . . ?
C61_1 C60_1 C59_1 122.4(4) . . ?
C61_1 C60_1 H60_1 118.8 . . ?
C59_1 C60_1 H60_1 118.8 . . ?
C60_1 C61_1 C56_1 121.2(4) . . ?
C60_1 C61_1 C64_1 116.6(4) . . ?
C56_1 C61_1 C64_1 122.0(3) . . ?
C57_1 C62_1 H62A_1 109.5 . . ?
C57_1 C62_1 H62B_1 109.5 . . ?
H62A_1 C62_1 H62B_1 109.5 . . ?
C57_1 C62_1 H62C_1 109.5 . . ?
H62A_1 C62_1 H62C_1 109.5 . . ?
H62B_1 C62_1 H62C_1 109.5 . . ?
C59_1 C63_1 H63A_1 109.5 . . ?
C59_1 C63_1 H63B_1 109.5 . . ?
H63A_1 C63_1 H63B_1 109.5 . . ?
C59_1 C63_1 H63C_1 109.5 . . ?
H63A_1 C63_1 H63C_1 109.5 . . ?
H63B_1 C63_1 H63C_1 109.5 . . ?
C61_1 C64_1 H64A_1 109.5 . . ?
C61_1 C64_1 H64B_1 109.5 . . ?
H64A_1 C64_1 H64B_1 109.5 . . ?
C61_1 C64_1 H64C_1 109.5 . . ?
H64A_1 C64_1 H64C_1 109.5 . . ?
H64B_1 C64_1 H64C_1 109.5 . . ?
C66_1 C65_1 C70_1 119.0(3) . . ?
C66_1 C65_1 B3_1 121.5(4) . . ?
C70_1 C65_1 B3_1 119.5(4) . . ?
C67_1 C66_1 C65_1 120.2(4) . . ?
C67_1 C66_1 C71_1 118.4(4) . . ?
C65_1 C66_1 C71_1 121.3(3) . . ?
C66_1 C67_1 C68_1 121.2(5) . . ?
C66_1 C67_1 H67_1 119.4 . . ?
C68_1 C67_1 H67_1 119.4 . . ?
C69_1 C68_1 C67_1 118.5(4) . . ?
C69_1 C68_1 C72_1 120.9(5) . . ?
C67_1 C68_1 C72_1 120.6(5) . . ?
C68_1 C69_1 C70_1 122.4(4) . . ?
C68_1 C69_1 H69_1 118.8 . . ?
C70_1 C69_1 H69_1 118.8 . . ?
C69_1 C70_1 C65_1 118.8(4) . . ?
C69_1 C70_1 C73_1 118.6(4) . . ?
C65_1 C70_1 C73_1 122.6(3) . . ?
C66_1 C71_1 H71A_1 109.5 . . ?
C66_1 C71_1 H71B_1 109.5 . . ?
H71A_1 C71_1 H71B_1 109.5 . . ?
C66_1 C71_1 H71C_1 109.5 . . ?
H71A_1 C71_1 H71C_1 109.5 . . ?
H71B_1 C71_1 H71C_1 109.5 . . ?
C68_1 C72_1 H72A_1 109.5 . . ?
C68_1 C72_1 H72B_1 109.5 . . ?
H72A_1 C72_1 H72B_1 109.5 . . ?
C68_1 C72_1 H72C_1 109.5 . . ?
H72A_1 C72_1 H72C_1 109.5 . . ?
H72B_1 C72_1 H72C_1 109.5 . . ?
C70_1 C73_1 H73A_1 109.5 . . ?
C70_1 C73_1 H73B_1 109.5 . . ?
H73A_1 C73_1 H73B_1 109.5 . . ?
C70_1 C73_1 H73C_1 109.5 . . ?
H73A_1 C73_1 H73C_1 109.5 . . ?
H73B_1 C73_1 H73C_1 109.5 . . ?
C29_1 B2_1 C32_1 120.4(3) . . ?
C29_1 B2_1 C41_1 118.1(3) . . ?
C32_1 B2_1 C41_1 121.5(3) . . ?
C5_1 B1_1 C17_1 118.5(3) . . ?
C5_1 B1_1 C8_1 120.2(3) . . ?
C17_1 B1_1 C8_1 121.3(3) . . ?
O1_31 K1_2 O1_51 178.8(4) . . ?
O1_31 K1_2 O1_2 81.1(2) . . ?
O1_3 K1_2 O1_2 87.05(13) . . ?
O1_51 K1_2 O1_2 99.8(3) . . ?
O1_6 K1_2 O1_2 102.3(5) . . ?
O1_31 K1_2 O10_2 99.4(2) . . ?
O1_3 K1_2 O10_2 93.29(13) . . ?
O1_51 K1_2 O10_2 79.7(3) . . ?
O1_6 K1_2 O10_2 77.4(5) . . ?
O1_2 K1_2 O10_2 179.37(8) . . ?
O1_31 K1_2 O13_2 100.2(3) . . ?
O1_3 K1_2 O13_2 84.30(16) . . ?
O1_51 K1_2 O13_2 78.6(3) . . ?
O1_6 K1_2 O13_2 99.3(4) . . ?
O1_2 K1_2 O13_2 119.67(8) . . ?
O10_2 K1_2 O13_2 59.86(7) . . ?
O1_31 K1_2 O7_2 77.5(2) . . ?
O1_3 K1_2 O7_2 87.03(15) . . ?
O1_51 K1_2 O7_2 102.7(3) . . ?
O1_6 K1_2 O7_2 79.6(5) . . ?
O1_2 K1_2 O7_2 120.23(8) . . ?
O10_2 K1_2 O7_2 60.33(7) . . ?
O13_2 K1_2 O7_2 118.76(8) . . ?
O1_31 K1_2 O4_2 79.7(3) . . ?
O1_3 K1_2 O4_2 95.66(16) . . ?
O1_51 K1_2 O4_2 101.4(3) . . ?
O1_6 K1_2 O4_2 80.5(4) . . ?
O1_2 K1_2 O4_2 61.53(9) . . ?
O10_2 K1_2 O4_2 118.95(8) . . ?
O13_2 K1_2 O4_2 178.79(8) . . ?
O7_2 K1_2 O4_2 60.04(8) . . ?
O1_3 K1_2 O1_5 160.56(16) . . ?
O1_2 K1_2 O1_5 73.51(12) . . ?
O10_2 K1_2 O1_5 106.14(12) . . ?
O13_2 K1_2 O1_5 104.83(12) . . ?
O7_2 K1_2 O1_5 102.82(14) . . ?
O4_2 K1_2 O1_5 75.57(13) . . ?
O1_31 K1_2 O16_2 103.3(2) . . ?
O1_3 K1_2 O16_2 93.39(15) . . ?
O1_51 K1_2 O16_2 76.5(3) . . ?
O1_6 K1_2 O16_2 99.8(5) . . ?
O1_2 K1_2 O16_2 61.44(8) . . ?
O10_2 K1_2 O16_2 118.01(7) . . ?
O13_2 K1_2 O16_2 59.69(7) . . ?
O7_2 K1_2 O16_2 178.32(8) . . ?
O4_2 K1_2 O16_2 121.51(8) . . ?
O1_5 K1_2 O16_2 77.25(13) . . ?
O1_6 K1_2 C4_6 25.8(4) . . ?
O1_2 K1_2 C4_6 96.7(7) . . ?
O10_2 K1_2 C4_6 82.8(7) . . ?
O13_2 K1_2 C4_6 80.4(4) . . ?
O7_2 K1_2 C4_6 104.1(6) . . ?
O4_2 K1_2 C4_6 99.7(4) . . ?
O16_2 K1_2 C4_6 75.1(5) . . ?
C2_2 O1_2 C18_2 112.2(3) . . ?
C2_2 O1_2 K1_2 113.6(2) . . ?
C18_2 O1_2 K1_2 112.0(2) . . ?
O1_2 C2_2 C3_2 109.0(4) . . ?
O1_2 C2_2 H2A_2 109.9 . . ?
C3_2 C2_2 H2A_2 109.9 . . ?
O1_2 C2_2 H2B_2 109.9 . . ?
C3_2 C2_2 H2B_2 109.9 . . ?
H2A_2 C2_2 H2B_2 108.3 . . ?
O4_2 C3_2 C2_2 109.3(4) . . ?
O4_2 C3_2 H3A_2 109.8 . . ?
C2_2 C3_2 H3A_2 109.8 . . ?
O4_2 C3_2 H3B_2 109.8 . . ?
C2_2 C3_2 H3B_2 109.8 . . ?
H3A_2 C3_2 H3B_2 108.3 . . ?
O4_2 C5_2 C6_2 108.9(4) . . ?
O4_2 C5_2 H5A_2 109.9 . . ?
C6_2 C5_2 H5A_2 109.9 . . ?
O4_2 C5_2 H5B_2 109.9 . . ?
C6_2 C5_2 H5B_2 109.9 . . ?
H5A_2 C5_2 H5B_2 108.3 . . ?
O7_2 C6_2 C5_2 107.2(4) . . ?
O7_2 C6_2 H6A_2 110.3 . . ?
C5_2 C6_2 H6A_2 110.3 . . ?
O7_2 C6_2 H6B_2 110.3 . . ?
C5_2 C6_2 H6B_2 110.3 . . ?
H6A_2 C6_2 H6B_2 108.5 . . ?
O7_2 C8_2 C9_2 108.2(3) . . ?
O7_2 C8_2 H8A_2 110.1 . . ?
C9_2 C8_2 H8A_2 110.1 . . ?
O7_2 C8_2 H8B_2 110.1 . . ?
C9_2 C8_2 H8B_2 110.1 . . ?
H8A_2 C8_2 H8B_2 108.4 . . ?
O10_2 C9_2 C8_2 108.4(3) . . ?
O10_2 C9_2 H9A_2 110.0 . . ?
C8_2 C9_2 H9A_2 110.0 . . ?
O10_2 C9_2 H9B_2 110.0 . . ?
C8_2 C9_2 H9B_2 110.0 . . ?
H9A_2 C9_2 H9B_2 108.4 . . ?
O10_2 C11_2 C12_2 108.4(3) . . ?
O10_2 C11_2 H11A_2 110.0 . . ?
C12_2 C11_2 H11A_2 110.0 . . ?
O10_2 C11_2 H11B_2 110.0 . . ?
C12_2 C11_2 H11B_2 110.0 . . ?
H11A_2 C11_2 H11B_2 108.4 . . ?
O13_2 C12_2 C11_2 109.0(3) . . ?
O13_2 C12_2 H12A_2 109.9 . . ?
C11_2 C12_2 H12A_2 109.9 . . ?
O13_2 C12_2 H12B_2 109.9 . . ?
C11_2 C12_2 H12B_2 109.9 . . ?
H12A_2 C12_2 H12B_2 108.3 . . ?
O13_2 C14_2 C15_2 108.6(3) . . ?
O13_2 C14_2 H14A_2 110.0 . . ?
C15_2 C14_2 H14A_2 110.0 . . ?
O13_2 C14_2 H14B_2 110.0 . . ?
C15_2 C14_2 H14B_2 110.0 . . ?
H14A_2 C14_2 H14B_2 108.4 . . ?
O16_2 C15_2 C14_2 108.7(4) . . ?
O16_2 C15_2 H15A_2 109.9 . . ?
C14_2 C15_2 H15A_2 109.9 . . ?
O16_2 C15_2 H15B_2 109.9 . . ?
C14_2 C15_2 H15B_2 109.9 . . ?
H15A_2 C15_2 H15B_2 108.3 . . ?
O16_2 C17_2 C18_2 108.5(4) . . ?
O16_2 C17_2 H17A_2 110.0 . . ?
C18_2 C17_2 H17A_2 110.0 . . ?
O16_2 C17_2 H17B_2 110.0 . . ?
C18_2 C17_2 H17B_2 110.0 . . ?
H17A_2 C17_2 H17B_2 108.4 . . ?
O1_2 C18_2 C17_2 108.4(3) . . ?
O1_2 C18_2 H18A_2 110.0 . . ?
C17_2 C18_2 H18A_2 110.0 . . ?
O1_2 C18_2 H18B_2 110.0 . . ?
C17_2 C18_2 H18B_2 110.0 . . ?
H18A_2 C18_2 H18B_2 108.4 . . ?
C15_2 O16_2 C17_2 112.2(3) . . ?
C15_2 O16_2 K1_2 112.9(2) . . ?
C17_2 O16_2 K1_2 112.9(2) . . ?
C12_2 O13_2 C14_2 112.6(3) . . ?
C12_2 O13_2 K1_2 114.8(2) . . ?
C14_2 O13_2 K1_2 117.2(2) . . ?
C11_2 O10_2 C9_2 111.2(3) . . ?
C11_2 O10_2 K1_2 116.9(2) . . ?
C9_2 O10_2 K1_2 114.69(19) . . ?
C8_2 O7_2 C6_2 113.0(3) . . ?
C8_2 O7_2 K1_2 114.5(2) . . ?
C6_2 O7_2 K1_2 116.5(2) . . ?
C3_2 O4_2 C5_2 111.9(3) . . ?
C3_2 O4_2 K1_2 111.5(3) . . ?
C5_2 O4_2 K1_2 112.9(2) . . ?
C4_3 O1_3 C1_3 102.8(4) . . ?
C4_3 O1_3 K1_2 129.8(4) . . ?
C1_3 O1_3 K1_2 118.6(3) . . ?
C2_3 C1_3 O1_3 100.2(4) . . ?
C2_3 C1_3 H1A_3 111.7 . . ?
O1_3 C1_3 H1A_3 111.7 . . ?
C2_3 C1_3 H1B_3 111.7 . . ?
O1_3 C1_3 H1B_3 111.7 . . ?
H1A_3 C1_3 H1B_3 109.5 . . ?
C1_3 C2_3 C3_3 106.0(4) . . ?
C1_3 C2_3 H2A_3 110.5 . . ?
C3_3 C2_3 H2A_3 110.5 . . ?
C1_3 C2_3 H2B_3 110.5 . . ?
C3_3 C2_3 H2B_3 110.5 . . ?
H2A_3 C2_3 H2B_3 108.7 . . ?
C4_3 C3_3 C2_3 105.4(4) . . ?
C4_3 C3_3 H3A_3 110.7 . . ?
C2_3 C3_3 H3A_3 110.7 . . ?
C4_3 C3_3 H3B_3 110.7 . . ?
C2_3 C3_3 H3B_3 110.7 . . ?
H3A_3 C3_3 H3B_3 108.8 . . ?
O1_3 C4_3 C3_3 105.8(4) . . ?
O1_3 C4_3 H4A_3 110.6 . . ?
C3_3 C4_3 H4A_3 110.6 . . ?
O1_3 C4_3 H4B_3 110.6 . . ?
C3_3 C4_3 H4B_3 110.6 . . ?
H4A_3 C4_3 H4B_3 108.7 . . ?
C4_31 O1_31 C1_31 105.7(6) . . ?
C4_31 O1_31 K1_2 118.2(7) . . ?
C1_31 O1_31 K1_2 107.4(7) . . ?
O1_31 C1_31 C2_31 103.0(6) . . ?
O1_31 C1_31 K1_2 47.8(5) . . ?
C2_31 C1_31 K1_2 146.3(6) . . ?
O1_31 C1_31 H1A_31 111.2 . . ?
C2_31 C1_31 H1A_31 111.2 . . ?
K1_2 C1_31 H1A_31 97.1 . . ?
O1_31 C1_31 H1B_31 111.2 . . ?
C2_31 C1_31 H1B_31 111.2 . . ?
K1_2 C1_31 H1B_31 74.1 . . ?
H1A_31 C1_31 H1B_31 109.1 . . ?
C1_31 C2_31 C3_31 100.6(6) . . ?
C1_31 C2_31 H2A_31 111.7 . . ?
C3_31 C2_31 H2A_31 111.7 . . ?
C1_31 C2_31 H2B_31 111.7 . . ?
C3_31 C2_31 H2B_31 111.7 . . ?
H2A_31 C2_31 H2B_31 109.4 . . ?
C4_31 C3_31 C2_31 102.5(6) . . ?
C4_31 C3_31 H3A_31 111.3 . . ?
C2_31 C3_31 H3A_31 111.3 . . ?
C4_31 C3_31 H3B_31 111.3 . . ?
C2_31 C3_31 H3B_31 111.3 . . ?
H3A_31 C3_31 H3B_31 109.2 . . ?
O1_31 C4_31 C3_31 108.9(5) . . ?
O1_31 C4_31 H4A_31 109.9 . . ?
C3_31 C4_31 H4A_31 109.9 . . ?
O1_31 C4_31 H4B_31 109.9 . . ?
C3_31 C4_31 H4B_31 109.9 . . ?
H4A_31 C4_31 H4B_31 108.3 . . ?
C1_5 O1_5 C4_5 105.9(5) . . ?
C1_5 O1_5 K1_2 118.9(5) . . ?
C4_5 O1_5 K1_2 103.8(5) . . ?
O1_5 C1_5 C2_5 105.8(5) . . ?
O1_5 C1_5 H1A_5 110.6 . . ?
C2_5 C1_5 H1A_5 110.6 . . ?
O1_5 C1_5 H1B_5 110.6 . . ?
C2_5 C1_5 H1B_5 110.6 . . ?
H1A_5 C1_5 H1B_5 108.7 . . ?
C3_5 C2_5 C1_5 104.8(5) . . ?
C3_5 C2_5 H2A_5 110.8 . . ?
C1_5 C2_5 H2A_5 110.8 . . ?
C3_5 C2_5 H2B_5 110.8 . . ?
C1_5 C2_5 H2B_5 110.8 . . ?
H2A_5 C2_5 H2B_5 108.9 . . ?
C2_5 C3_5 C4_5 105.3(5) . . ?
C2_5 C3_5 H3A_5 110.7 . . ?
C4_5 C3_5 H3A_5 110.7 . . ?
C2_5 C3_5 H3B_5 110.7 . . ?
C4_5 C3_5 H3B_5 110.7 . . ?
H3A_5 C3_5 H3B_5 108.8 . . ?
O1_5 C4_5 C3_5 102.2(5) . . ?
O1_5 C4_5 K1_2 52.2(4) . . ?
C3_5 C4_5 K1_2 93.7(6) . . ?
O1_5 C4_5 H4A_5 111.3 . . ?
C3_5 C4_5 H4A_5 111.3 . . ?
K1_2 C4_5 H4A_5 67.2 . . ?
O1_5 C4_5 H4B_5 111.3 . . ?
C3_5 C4_5 H4B_5 111.3 . . ?
K1_2 C4_5 H4B_5 153.5 . . ?
H4A_5 C4_5 H4B_5 109.2 . . ?
C1_51 O1_51 C4_51 105.7(7) . . ?
C1_51 O1_51 K1_2 118.4(15) . . ?
C4_51 O1_51 K1_2 116.2(12) . . ?
O1_51 C1_51 C2_51 108.6(6) . . ?
O1_51 C1_51 H1A_51 110.0 . . ?
C2_51 C1_51 H1A_51 110.0 . . ?
O1_51 C1_51 H1B_51 110.0 . . ?
C2_51 C1_51 H1B_51 110.0 . . ?
H1A_51 C1_51 H1B_51 108.4 . . ?
C1_51 C2_51 C3_51 103.8(6) . . ?
C1_51 C2_51 H2A_51 111.0 . . ?
C3_51 C2_51 H2A_51 111.0 . . ?
C1_51 C2_51 H2B_51 111.0 . . ?
C3_51 C2_51 H2B_51 111.0 . . ?
H2A_51 C2_51 H2B_51 109.0 . . ?
C2_51 C3_51 C4_51 100.5(7) . . ?
C2_51 C3_51 H3A_51 111.7 . . ?
C4_51 C3_51 H3A_51 111.7 . . ?
C2_51 C3_51 H3B_51 111.7 . . ?
C4_51 C3_51 H3B_51 111.7 . . ?
H3A_51 C3_51 H3B_51 109.4 . . ?
O1_51 C4_51 C3_51 102.8(7) . . ?
O1_51 C4_51 H4A_51 111.2 . . ?
C3_51 C4_51 H4A_51 111.2 . . ?
O1_51 C4_51 H4B_51 111.2 . . ?
C3_51 C4_51 H4B_51 111.2 . . ?
H4A_51 C4_51 H4B_51 109.1 . . ?
C1_6 O1_6 C4_6 108.9(6) . . ?
C1_6 O1_6 K1_2 135.0(18) . . ?
C4_6 O1_6 K1_2 98.3(17) . . ?
O1_6 C1_6 C2_6 107.4(7) . . ?
O1_6 C1_6 H1A_6 110.2 . . ?
C2_6 C1_6 H1A_6 110.2 . . ?
O1_6 C1_6 H1B_6 110.2 . . ?
C2_6 C1_6 H1B_6 110.2 . . ?
H1A_6 C1_6 H1B_6 108.5 . . ?
C3_6 C2_6 C1_6 102.1(8) . . ?
C3_6 C2_6 H2A_6 111.3 . . ?
C1_6 C2_6 H2A_6 111.3 . . ?
C3_6 C2_6 H2B_6 111.3 . . ?
C1_6 C2_6 H2B_6 111.3 . . ?
H2A_6 C2_6 H2B_6 109.2 . . ?
C2_6 C3_6 C4_6 100.6(8) . . ?
C2_6 C3_6 H3A_6 111.6 . . ?
C4_6 C3_6 H3A_6 111.6 . . ?
C2_6 C3_6 H3B_6 111.6 . . ?
C4_6 C3_6 H3B_6 111.6 . . ?
H3A_6 C3_6 H3B_6 109.4 . . ?
O1_6 C4_6 C3_6 105.6(8) . . ?
O1_6 C4_6 K1_2 55.9(14) . . ?
C3_6 C4_6 K1_2 127(2) . . ?
O1_6 C4_6 H4A_6 110.6 . . ?
C3_6 C4_6 H4A_6 110.6 . . ?
K1_2 C4_6 H4A_6 122.6 . . ?
O1_6 C4_6 H4B_6 110.6 . . ?
C3_6 C4_6 H4B_6 110.6 . . ?
K1_2 C4_6 H4B_6 54.9 . . ?
H4A_6 C4_6 H4B_6 108.8 . . ?
C4_4 O1_4 C1_4 106.5(5) . . ?
O1_4 C1_4 C2_4 104.8(5) . . ?
O1_4 C1_4 H1A_4 110.8 . . ?
C2_4 C1_4 H1A_4 110.8 . . ?
O1_4 C1_4 H1B_4 110.8 . . ?
C2_4 C1_4 H1B_4 110.8 . . ?
H1A_4 C1_4 H1B_4 108.9 . . ?
C3_4 C2_4 C1_4 105.8(5) . . ?
C3_4 C2_4 H2A_4 110.6 . . ?
C1_4 C2_4 H2A_4 110.6 . . ?
C3_4 C2_4 H2B_4 110.6 . . ?
C1_4 C2_4 H2B_4 110.6 . . ?
H2A_4 C2_4 H2B_4 108.7 . . ?
C4_4 C3_4 C2_4 104.5(4) . . ?
C4_4 C3_4 H3A_4 110.9 . . ?
C2_4 C3_4 H3A_4 110.9 . . ?
C4_4 C3_4 H3B_4 110.9 . . ?
C2_4 C3_4 H3B_4 110.9 . . ?
H3A_4 C3_4 H3B_4 108.9 . . ?
O1_4 C4_4 C3_4 108.1(5) . . ?
O1_4 C4_4 H4A_4 110.1 . . ?
C3_4 C4_4 H4A_4 110.1 . . ?
O1_4 C4_4 H4B_4 110.1 . . ?
C3_4 C4_4 H4B_4 110.1 . . ?
H4A_4 C4_4 H4B_4 108.4 . . ?
C1_41 O1_41 C4_41 106.6(7) . . ?
O1_41 C1_41 C2_41 108.0(6) . . ?
O1_41 C1_41 H1A_41 110.1 . . ?
C2_41 C1_41 H1A_41 110.1 . . ?
O1_41 C1_41 H1B_41 110.1 . . ?
C2_41 C1_41 H1B_41 110.1 . . ?
H1A_41 C1_41 H1B_41 108.4 . . ?
C1_41 C2_41 C3_41 105.8(5) . . ?
C1_41 C2_41 H2A_41 110.6 . . ?
C3_41 C2_41 H2A_41 110.6 . . ?
C1_41 C2_41 H2B_41 110.6 . . ?
C3_41 C2_41 H2B_41 110.6 . . ?
H2A_41 C2_41 H2B_41 108.7 . . ?
C4_41 C3_41 C2_41 103.5(6) . . ?
C4_41 C3_41 H3A_41 111.1 . . ?
C2_41 C3_41 H3A_41 111.1 . . ?
C4_41 C3_41 H3B_41 111.1 . . ?
C2_41 C3_41 H3B_41 111.1 . . ?
H3A_41 C3_41 H3B_41 109.0 . . ?
O1_41 C4_41 C3_41 105.4(7) . . ?
O1_41 C4_41 H4A_41 110.7 . . ?
C3_41 C4_41 H4A_41 110.7 . . ?
O1_41 C4_41 H4B_41 110.7 . . ?
C3_41 C4_41 H4B_41 110.7 . . ?
H4A_41 C4_41 H4B_41 108.8 . . ?
C1_7 O1_7 C4_7 107.9(5) . . ?
O1_7 C1_7 C2_7 108.0(5) . . ?
O1_7 C1_7 H1A_7 110.1 . . ?
C2_7 C1_7 H1A_7 110.1 . . ?
O1_7 C1_7 H1B_7 110.1 . . ?
C2_7 C1_7 H1B_7 110.1 . . ?
H1A_7 C1_7 H1B_7 108.4 . . ?
C1_7 C2_7 C3_7 102.3(6) . . ?
C1_7 C2_7 H2A_7 111.3 . . ?
C3_7 C2_7 H2A_7 111.3 . . ?
C1_7 C2_7 H2B_7 111.3 . . ?
C3_7 C2_7 H2B_7 111.3 . . ?
H2A_7 C2_7 H2B_7 109.2 . . ?
C2_7 C3_7 C4_7 99.4(5) . . ?
C2_7 C3_7 H3A_7 111.9 . . ?
C4_7 C3_7 H3A_7 111.9 . . ?
C2_7 C3_7 H3B_7 111.9 . . ?
C4_7 C3_7 H3B_7 111.9 . . ?
H3A_7 C3_7 H3B_7 109.6 . . ?
O1_7 C4_7 C3_7 104.8(5) . . ?
O1_7 C4_7 H4A_7 110.8 . . ?
C3_7 C4_7 H4A_7 110.8 . . ?
O1_7 C4_7 H4B_7 110.8 . . ?
C3_7 C4_7 H4B_7 110.8 . . ?
H4A_7 C4_7 H4B_7 108.9 . . ?
C4_8 O1_8 C1_8 106.6(6) . . ?
O1_8 C1_8 C2_8 107.9(5) . . ?
O1_8 C1_8 H1A_8 110.1 . . ?
C2_8 C1_8 H1A_8 110.1 . . ?
O1_8 C1_8 H1B_8 110.1 . . ?
C2_8 C1_8 H1B_8 110.1 . . ?
H1A_8 C1_8 H1B_8 108.4 . . ?
C3_8 C2_8 C1_8 102.3(6) . . ?
C3_8 C2_8 H2A_8 111.3 . . ?
C1_8 C2_8 H2A_8 111.3 . . ?
C3_8 C2_8 H2B_8 111.3 . . ?
C1_8 C2_8 H2B_8 111.3 . . ?
H2A_8 C2_8 H2B_8 109.2 . . ?
C4_8 C3_8 C2_8 101.6(7) . . ?
C4_8 C3_8 H3A_8 111.5 . . ?
C2_8 C3_8 H3A_8 111.5 . . ?
C4_8 C3_8 H3B_8 111.5 . . ?
C2_8 C3_8 H3B_8 111.5 . . ?
H3A_8 C3_8 H3B_8 109.3 . . ?
O1_8 C4_8 C3_8 105.5(7) . . ?
O1_8 C4_8 H4A_8 110.6 . . ?
C3_8 C4_8 H4A_8 110.6 . . ?
O1_8 C4_8 H4B_8 110.6 . . ?
C3_8 C4_8 H4B_8 110.6 . . ?
H4A_8 C4_8 H4B_8 108.8 . . ?
C4_9 O1_9 C1_9 108.8(6) . . ?
O1_9 C1_9 C2_9 105.2(7) . . ?
O1_9 C1_9 H1A_9 110.7 . . ?
C2_9 C1_9 H1A_9 110.7 . . ?
O1_9 C1_9 H1B_9 110.7 . . ?
C2_9 C1_9 H1B_9 110.7 . . ?
H1A_9 C1_9 H1B_9 108.8 . . ?
C1_9 C2_9 C3_9 99.4(7) . . ?
C1_9 C2_9 H2A_9 111.9 . . ?
C3_9 C2_9 H2A_9 111.9 . . ?
C1_9 C2_9 H2B_9 111.9 . . ?
C3_9 C2_9 H2B_9 111.9 . . ?
H2A_9 C2_9 H2B_9 109.6 . . ?
C4_9 C3_9 C2_9 100.8(7) . . ?
C4_9 C3_9 H3A_9 111.6 . . ?
C2_9 C3_9 H3A_9 111.6 . . ?
C4_9 C3_9 H3B_9 111.6 . . ?
C2_9 C3_9 H3B_9 111.6 . . ?
H3A_9 C3_9 H3B_9 109.4 . . ?
O1_9 C4_9 C3_9 107.8(6) . . ?
O1_9 C4_9 H4A_9 110.2 . . ?
C3_9 C4_9 H4A_9 110.2 . . ?
O1_9 C4_9 H4B_9 110.1 . . ?
C3_9 C4_9 H4B_9 110.1 . . ?
H4A_9 C4_9 H4B_9 108.5 . . ?
C1_16 O1_16 C4_16 108.7(6) . . ?
O1_16 C1_16 C2_16 107.5(7) . . ?
O1_16 C1_16 H1A_16 110.2 . . ?
C2_16 C1_16 H1A_16 110.2 . . ?
O1_16 C1_16 H1B_16 110.2 . . ?
C2_16 C1_16 H1B_16 110.2 . . ?
H1A_16 C1_16 H1B_16 108.5 . . ?
C1_16 C2_16 C3_16 100.5(8) . . ?
C1_16 C2_16 H2A_16 111.7 . . ?
C3_16 C2_16 H2A_16 111.7 . . ?
C1_16 C2_16 H2B_16 111.7 . . ?
C3_16 C2_16 H2B_16 111.7 . . ?
H2A_16 C2_16 H2B_16 109.4 . . ?
C4_16 C3_16 C2_16 100.2(8) . . ?
C4_16 C3_16 H3A_16 111.7 . . ?
C2_16 C3_16 H3A_16 111.7 . . ?
C4_16 C3_16 H3B_16 111.7 . . ?
C2_16 C3_16 H3B_16 111.7 . . ?
H3A_16 C3_16 H3B_16 109.5 . . ?
O1_16 C4_16 C3_16 104.8(8) . . ?
O1_16 C4_16 H4A_16 110.8 . . ?
C3_16 C4_16 H4A_16 110.8 . . ?
O1_16 C4_16 H4B_16 110.8 . . ?
C3_16 C4_16 H4B_16 110.8 . . ?
H4A_16 C4_16 H4B_16 108.9 . . ?
C4_10 O1_10 C1_10 108.7(6) . . ?
O1_10 C1_10 C2_10 107.3(6) . . ?
O1_10 C1_10 H1A_10 110.3 . . ?
C2_10 C1_10 H1A_10 110.3 . . ?
O1_10 C1_10 H1B_10 110.3 . . ?
C2_10 C1_10 H1B_10 110.3 . . ?
H1A_10 C1_10 H1B_10 108.5 . . ?
C3_10 C2_10 C1_10 104.1(7) . . ?
C3_10 C2_10 H2A_10 110.9 . . ?
C1_10 C2_10 H2A_10 110.9 . . ?
C3_10 C2_10 H2B_10 110.9 . . ?
C1_10 C2_10 H2B_10 110.9 . . ?
H2A_10 C2_10 H2B_10 108.9 . . ?
C2_10 C3_10 C4_10 104.1(7) . . ?
C2_10 C3_10 H3A_10 110.9 . . ?
C4_10 C3_10 H3A_10 110.9 . . ?
C2_10 C3_10 H3B_10 110.9 . . ?
C4_10 C3_10 H3B_10 110.9 . . ?
H3A_10 C3_10 H3B_10 109.0 . . ?
O1_10 C4_10 C3_10 108.2(6) . . ?
O1_10 C4_10 H4A_10 110.1 . . ?
C3_10 C4_10 H4A_10 110.1 . . ?
O1_10 C4_10 H4B_10 110.1 . . ?
C3_10 C4_10 H4B_10 110.1 . . ?
H4A_10 C4_10 H4B_10 108.4 . . ?
C1_11 O1_11 C4_11 109.3(6) . . ?
O1_11 C1_11 C2_11 107.7(6) . . ?
O1_11 C1_11 H1A_11 110.2 . . ?
C2_11 C1_11 H1A_11 110.2 . . ?
O1_11 C1_11 H1B_11 110.2 . . ?
C2_11 C1_11 H1B_11 110.2 . . ?
H1A_11 C1_11 H1B_11 108.5 . . ?
C1_11 C2_11 C3_11 103.0(7) . . ?
C1_11 C2_11 H2A_11 111.2 . . ?
C3_11 C2_11 H2A_11 111.2 . . ?
C1_11 C2_11 H2B_11 111.2 . . ?
C3_11 C2_11 H2B_11 111.2 . . ?
H2A_11 C2_11 H2B_11 109.1 . . ?
C4_11 C3_11 C2_11 102.1(7) . . ?
C4_11 C3_11 H3A_11 111.4 . . ?
C2_11 C3_11 H3A_11 111.4 . . ?
C4_11 C3_11 H3B_11 111.4 . . ?
C2_11 C3_11 H3B_11 111.4 . . ?
H3A_11 C3_11 H3B_11 109.2 . . ?
O1_11 C4_11 C3_11 106.2(7) . . ?
O1_11 C4_11 H4A_11 110.5 . . ?
C3_11 C4_11 H4A_11 110.5 . . ?
O1_11 C4_11 H4B_11 110.5 . . ?
C3_11 C4_11 H4B_11 110.5 . . ?
H4A_11 C4_11 H4B_11 108.7 . . ?
C1_12 O1_12 C4_12 108.7(6) . . ?
O1_12 C1_12 C2_12 107.7(7) . . ?
O1_12 C1_12 H1A_12 110.2 . . ?
C2_12 C1_12 H1A_12 110.2 . . ?
O1_12 C1_12 H1B_12 110.2 . . ?
C2_12 C1_12 H1B_12 110.2 . . ?
H1A_12 C1_12 H1B_12 108.5 . . ?
C3_12 C2_12 C1_12 102.7(9) . . ?
C3_12 C2_12 H2A_12 111.2 . . ?
C1_12 C2_12 H2A_12 111.2 . . ?
C3_12 C2_12 H2B_12 111.2 . . ?
C1_12 C2_12 H2B_12 111.2 . . ?
H2A_12 C2_12 H2B_12 109.1 . . ?
C2_12 C3_12 C4_12 101.7(8) . . ?
C2_12 C3_12 H3A_12 111.4 . . ?
C4_12 C3_12 H3A_12 111.4 . . ?
C2_12 C3_12 H3B_12 111.4 . . ?
C4_12 C3_12 H3B_12 111.4 . . ?
H3A_12 C3_12 H3B_12 109.3 . . ?
O1_12 C4_12 C3_12 105.9(8) . . ?
O1_12 C4_12 H4A_12 110.6 . . ?
C3_12 C4_12 H4A_12 110.6 . . ?
O1_12 C4_12 H4B_12 110.6 . . ?
C3_12 C4_12 H4B_12 110.6 . . ?
H4A_12 C4_12 H4B_12 108.7 . . ?
C4_13 O1_13 C1_13 105.3(8) . . ?
O1_13 C1_13 C2_13 103.6(7) . . ?
O1_13 C1_13 H1A_13 111.0 . . ?
C2_13 C1_13 H1A_13 111.0 . . ?
O1_13 C1_13 H1B_13 111.0 . . ?
C2_13 C1_13 H1B_13 111.0 . . ?
H1A_13 C1_13 H1B_13 109.0 . . ?
C3_13 C2_13 C1_13 103.6(7) . . ?
C3_13 C2_13 H2A_13 111.0 . . ?
C1_13 C2_13 H2A_13 111.0 . . ?
C3_13 C2_13 H2B_13 111.0 . . ?
C1_13 C2_13 H2B_13 111.0 . . ?
H2A_13 C2_13 H2B_13 109.0 . . ?
C2_13 C3_13 C4_13 105.5(5) . . ?
C2_13 C3_13 H3A_13 110.6 . . ?
C4_13 C3_13 H3A_13 110.6 . . ?
C2_13 C3_13 H3B_13 110.6 . . ?
C4_13 C3_13 H3B_13 110.6 . . ?
H3A_13 C3_13 H3B_13 108.8 . . ?
O1_13 C4_13 C3_13 107.0(6) . . ?
O1_13 C4_13 H4A_13 110.3 . . ?
C3_13 C4_13 H4A_13 110.3 . . ?
O1_13 C4_13 H4B_13 110.3 . . ?
C3_13 C4_13 H4B_13 110.3 . . ?
H4A_13 C4_13 H4B_13 108.6 . . ?
C1_14 O1_14 C4_14 109.8(6) . . ?
O1_14 C1_14 C2_14 107.3(7) . . ?
O1_14 C1_14 H1A_14 110.2 . . ?
C2_14 C1_14 H1A_14 110.2 . . ?
O1_14 C1_14 H1B_14 110.2 . . ?
C2_14 C1_14 H1B_14 110.2 . . ?
H1A_14 C1_14 H1B_14 108.5 . . ?
C3_14 C2_14 C1_14 103.8(7) . . ?
C3_14 C2_14 H2A_14 111.0 . . ?
C1_14 C2_14 H2A_14 111.0 . . ?
C3_14 C2_14 H2B_14 111.0 . . ?
C1_14 C2_14 H2B_14 111.0 . . ?
H2A_14 C2_14 H2B_14 109.0 . . ?
C2_14 C3_14 C4_14 104.5(7) . . ?
C2_14 C3_14 H3A_14 110.8 . . ?
C4_14 C3_14 H3A_14 110.8 . . ?
C2_14 C3_14 H3B_14 110.8 . . ?
C4_14 C3_14 H3B_14 110.8 . . ?
H3A_14 C3_14 H3B_14 108.9 . . ?
O1_14 C4_14 C3_14 107.8(6) . . ?
O1_14 C4_14 H4A_14 110.1 . . ?
C3_14 C4_14 H4A_14 110.1 . . ?
O1_14 C4_14 H4B_14 110.1 . . ?
C3_14 C4_14 H4B_14 110.1 . . ?
H4A_14 C4_14 H4B_14 108.5 . . ?
C1_15 O1_15 C4_15 108.7(6) . . ?
O1_15 C1_15 C2_15 107.5(7) . . ?
O1_15 C1_15 H1A_15 110.2 . . ?
C2_15 C1_15 H1A_15 110.2 . . ?
O1_15 C1_15 H1B_15 110.2 . . ?
C2_15 C1_15 H1B_15 110.2 . . ?
H1A_15 C1_15 H1B_15 108.5 . . ?
C3_15 C2_15 C1_15 102.2(8) . . ?
C3_15 C2_15 H2A_15 111.3 . . ?
C1_15 C2_15 H2A_15 111.3 . . ?
C3_15 C2_15 H2B_15 111.3 . . ?
C1_15 C2_15 H2B_15 111.3 . . ?
H2A_15 C2_15 H2B_15 109.2 . . ?
C2_15 C3_15 C4_15 101.5(8) . . ?
C2_15 C3_15 H3A_15 111.5 . . ?
C4_15 C3_15 H3A_15 111.5 . . ?
C2_15 C3_15 H3B_15 111.5 . . ?
C4_15 C3_15 H3B_15 111.5 . . ?
H3A_15 C3_15 H3B_15 109.3 . . ?
O1_15 C4_15 C3_15 106.6(8) . . ?
O1_15 C4_15 H4A_15 110.4 . . ?
C3_15 C4_15 H4A_15 110.4 . . ?
O1_15 C4_15 H4B_15 110.4 . . ?
C3_15 C4_15 H4B_15 110.4 . . ?
H4A_15 C4_15 H4B_15 108.6 . . ?

loop_
_geom_bond_atom_site_label_1
_geom_bond_atom_site_label_2
_geom_bond_distance
_geom_bond_site_symmetry_2
_geom_bond_publ_flag
B3_1 C53_1 1.542(5) . ?
B3_1 C56_1 1.582(5) . ?
B3_1 C65_1 1.588(5) . ?
C1_1 C2_1 1.446(4) . ?
C1_1 C26_1 1.449(4) . ?
C1_1 C50_1 1.463(4) . ?
C2_1 C7_1 1.411(4) . ?
C2_1 C3_1 1.431(4) . ?
C3_1 C4_1 1.370(4) . ?
C3_1 H3_1 0.9500 . ?
C4_1 C5_1 1.412(4) . ?
C4_1 H4_1 0.9500 . ?
C5_1 C6_1 1.410(4) . ?
C5_1 B1_1 1.547(5) . ?
C6_1 C7_1 1.366(4) . ?
C6_1 H6_1 0.9500 . ?
C7_1 H7_1 0.9500 . ?
C8_1 C9_1 1.404(5) . ?
C8_1 C13_1 1.423(5) . ?
C8_1 B1_1 1.593(5) . ?
C9_1 C10_1 1.403(5) . ?
C9_1 C14_1 1.534(6) . ?
C10_1 C11_1 1.400(7) . ?
C10_1 H10_1 0.9500 . ?
C11_1 C12_1 1.345(7) . ?
C11_1 C15_1 1.522(6) . ?
C12_1 C13_1 1.392(5) . ?
C12_1 H12_1 0.9500 . ?
C13_1 C16_1 1.489(6) . ?
C14_1 H14A_1 0.9800 . ?
C14_1 H14B_1 0.9800 . ?
C14_1 H14C_1 0.9800 . ?
C15_1 H15A_1 0.9800 . ?
C15_1 H15B_1 0.9800 . ?
C15_1 H15C_1 0.9800 . ?
C16_1 H16A_1 0.9800 . ?
C16_1 H16B_1 0.9800 . ?
C16_1 H16C_1 0.9800 . ?
C17_1 C22_1 1.399(5) . ?
C17_1 C18_1 1.429(5) . ?
C17_1 B1_1 1.587(5) . ?
C18_1 C19_1 1.387(5) . ?
C18_1 C23_1 1.492(5) . ?
C19_1 C20_1 1.391(6) . ?
C19_1 H19_1 0.9500 . ?
C20_1 C21_1 1.376(6) . ?
C20_1 C24_1 1.503(6) . ?
C21_1 C22_1 1.398(5) . ?
C21_1 H21_1 0.9500 . ?
C22_1 C25_1 1.515(5) . ?
C23_1 H23A_1 0.9800 . ?
C23_1 H23B_1 0.9800 . ?
C23_1 H23C_1 0.9800 . ?
C24_1 H24A_1 0.9800 . ?
C24_1 H24B_1 0.9800 . ?
C24_1 H24C_1 0.9800 . ?
C25_1 H25A_1 0.9800 . ?
C25_1 H25B_1 0.9800 . ?
C25_1 H25C_1 0.9800 . ?
C26_1 C27_1 1.409(4) . ?
C26_1 C31_1 1.423(4) . ?
C27_1 C28_1 1.376(4) . ?
C27_1 H27_1 0.9500 . ?
C28_1 C29_1 1.419(4) . ?
C28_1 H28_1 0.9500 . ?
C29_1 C30_1 1.404(5) . ?
C29_1 B2_1 1.545(5) . ?
C30_1 C31_1 1.374(4) . ?
C30_1 H30_1 0.9500 . ?
C31_1 H31_1 0.9500 . ?
C32_1 C33_1 1.414(5) . ?
C32_1 C37_1 1.430(5) . ?
C32_1 B2_1 1.571(6) . ?
C33_1 C34_1 1.403(6) . ?
C33_1 C38_1 1.494(6) . ?
C34_1 C35_1 1.371(6) . ?
C34_1 H34_1 0.9500 . ?
C35_1 C36_1 1.390(6) . ?
C35_1 C39_1 1.496(6) . ?
C36_1 C37_1 1.383(6) . ?
C36_1 H36_1 0.9500 . ?
C37_1 C40_1 1.511(6) . ?
C38_1 H38A_1 0.9800 . ?
C38_1 H38B_1 0.9800 . ?
C38_1 H38C_1 0.9800 . ?
C39_1 H39A_1 0.9800 . ?
C39_1 H39B_1 0.9800 . ?
C39_1 H39C_1 0.9800 . ?
C40_1 H40A_1 0.9800 . ?
C40_1 H40B_1 0.9800 . ?
C40_1 H40C_1 0.9800 . ?
C41_1 C46_1 1.391(5) . ?
C41_1 C42_1 1.430(5) . ?
C41_1 B2_1 1.588(5) . ?
C42_1 C43_1 1.386(5) . ?
C42_1 C47_1 1.495(5) . ?
C43_1 C44_1 1.359(6) . ?
C43_1 H43_1 0.9500 . ?
C44_1 C45_1 1.388(6) . ?
C44_1 C48_1 1.545(6) . ?
C45_1 C46_1 1.418(5) . ?
C45_1 H45_1 0.9500 . ?
C46_1 C49_1 1.508(5) . ?
C47_1 H47A_1 0.9800 . ?
C47_1 H47B_1 0.9800 . ?
C47_1 H47C_1 0.9800 . ?
C48_1 H48A_1 0.9800 . ?
C48_1 H48B_1 0.9800 . ?
C48_1 H48C_1 0.9800 . ?
C49_1 H49A_1 0.9800 . ?
C49_1 H49B_1 0.9800 . ?
C49_1 H49C_1 0.9800 . ?
C50_1 C55_1 1.409(4) . ?
C50_1 C51_1 1.417(4) . ?
C51_1 C52_1 1.370(4) . ?
C51_1 H51_1 0.9500 . ?
C52_1 C53_1 1.402(4) . ?
C52_1 H52_1 0.9500 . ?
C53_1 C54_1 1.414(4) . ?
C54_1 C55_1 1.374(4) . ?
C54_1 H54_1 0.9500 . ?
C55_1 H55_1 0.9500 . ?
C56_1 C61_1 1.405(5) . ?
C56_1 C57_1 1.409(5) . ?
C57_1 C58_1 1.403(5) . ?
C57_1 C62_1 1.520(5) . ?
C58_1 C59_1 1.382(6) . ?
C58_1 H58_1 0.9500 . ?
C59_1 C60_1 1.386(6) . ?
C59_1 C63_1 1.502(6) . ?
C60_1 C61_1 1.378(5) . ?
C60_1 H60_1 0.9500 . ?
C61_1 C64_1 1.533(6) . ?
C62_1 H62A_1 0.9800 . ?
C62_1 H62B_1 0.9800 . ?
C62_1 H62C_1 0.9800 . ?
C63_1 H63A_1 0.9800 . ?
C63_1 H63B_1 0.9800 . ?
C63_1 H63C_1 0.9800 . ?
C64_1 H64A_1 0.9800 . ?
C64_1 H64B_1 0.9800 . ?
C64_1 H64C_1 0.9800 . ?
C65_1 C66_1 1.397(6) . ?
C65_1 C70_1 1.418(6) . ?
C66_1 C67_1 1.393(5) . ?
C66_1 C71_1 1.519(6) . ?
C67_1 C68_1 1.402(7) . ?
C67_1 H67_1 0.9500 . ?
C68_1 C69_1 1.362(7) . ?
C68_1 C72_1 1.528(6) . ?
C69_1 C70_1 1.407(5) . ?
C69_1 H69_1 0.9500 . ?
C70_1 C73_1 1.476(6) . ?
C71_1 H71A_1 0.9800 . ?
C71_1 H71B_1 0.9800 . ?
C71_1 H71C_1 0.9800 . ?
C72_1 H72A_1 0.9800 . ?
C72_1 H72B_1 0.9800 . ?
C72_1 H72C_1 0.9800 . ?
C73_1 H73A_1 0.9800 . ?
C73_1 H73B_1 0.9800 . ?
C73_1 H73C_1 0.9800 . ?
K1_2 O1_31 2.646(9) . ?
K1_2 O1_3 2.691(5) . ?
K1_2 O1_51 2.719(17) . ?
K1_2 O1_6 2.73(2) . ?
K1_2 O1_2 2.774(3) . ?
K1_2 O10_2 2.776(2) . ?
K1_2 O13_2 2.798(3) . ?
K1_2 O7_2 2.798(3) . ?
K1_2 O4_2 2.805(3) . ?
K1_2 O1_5 2.814(6) . ?
K1_2 O16_2 2.816(3) . ?
K1_2 C4_6 3.26(3) . ?
O1_2 C2_2 1.423(5) . ?
O1_2 C18_2 1.426(5) . ?
C2_2 C3_2 1.481(6) . ?
C2_2 H2A_2 0.9900 . ?
C2_2 H2B_2 0.9900 . ?
C3_2 O4_2 1.427(5) . ?
C3_2 H3A_2 0.9900 . ?
C3_2 H3B_2 0.9900 . ?
C5_2 O4_2 1.427(5) . ?
C5_2 C6_2 1.495(6) . ?
C5_2 H5A_2 0.9900 . ?
C5_2 H5B_2 0.9900 . ?
C6_2 O7_2 1.423(5) . ?
C6_2 H6A_2 0.9900 . ?
C6_2 H6B_2 0.9900 . ?
C8_2 O7_2 1.422(4) . ?
C8_2 C9_2 1.486(6) . ?
C8_2 H8A_2 0.9900 . ?
C8_2 H8B_2 0.9900 . ?
C9_2 O10_2 1.427(4) . ?
C9_2 H9A_2 0.9900 . ?
C9_2 H9B_2 0.9900 . ?
C11_2 O10_2 1.423(4) . ?
C11_2 C12_2 1.491(5) . ?
C11_2 H11A_2 0.9900 . ?
C11_2 H11B_2 0.9900 . ?
C12_2 O13_2 1.415(4) . ?
C12_2 H12A_2 0.9900 . ?
C12_2 H12B_2 0.9900 . ?
C14_2 O13_2 1.417(4) . ?
C14_2 C15_2 1.495(6) . ?
C14_2 H14A_2 0.9900 . ?
C14_2 H14B_2 0.9900 . ?
C15_2 O16_2 1.410(5) . ?
C15_2 H15A_2 0.9900 . ?
C15_2 H15B_2 0.9900 . ?
C17_2 O16_2 1.430(4) . ?
C17_2 C18_2 1.497(6) . ?
C17_2 H17A_2 0.9900 . ?
C17_2 H17B_2 0.9900 . ?
C18_2 H18A_2 0.9900 . ?
C18_2 H18B_2 0.9900 . ?
O1_3 C4_3 1.431(6) . ?
O1_3 C1_3 1.559(7) . ?
C1_3 C2_3 1.492(7) . ?
C1_3 H1A_3 0.9900 . ?
C1_3 H1B_3 0.9900 . ?
C2_3 C3_3 1.515(6) . ?
C2_3 H2A_3 0.9900 . ?
C2_3 H2B_3 0.9900 . ?
C3_3 C4_3 1.502(7) . ?
C3_3 H3A_3 0.9900 . ?
C3_3 H3B_3 0.9900 . ?
C4_3 H4A_3 0.9900 . ?
C4_3 H4B_3 0.9900 . ?
O1_31 C4_31 1.427(8) . ?
O1_31 C1_31 1.499(8) . ?
C1_31 C2_31 1.505(9) . ?
C1_31 H1A_31 0.9900 . ?
C1_31 H1B_31 0.9900 . ?
C2_31 C3_31 1.530(9) . ?
C2_31 H2A_31 0.9900 . ?
C2_31 H2B_31 0.9900 . ?
C3_31 C4_31 1.513(9) . ?
C3_31 H3A_31 0.9900 . ?
C3_31 H3B_31 0.9900 . ?
C4_31 H4A_31 0.9900 . ?
C4_31 H4B_31 0.9900 . ?
O1_5 C1_5 1.434(7) . ?
O1_5 C4_5 1.449(7) . ?
C1_5 C2_5 1.514(7) . ?
C1_5 H1A_5 0.9900 . ?
C1_5 H1B_5 0.9900 . ?
C2_5 C3_5 1.498(8) . ?
C2_5 H2A_5 0.9900 . ?
C2_5 H2B_5 0.9900 . ?
C3_5 C4_5 1.520(8) . ?
C3_5 H3A_5 0.9900 . ?
C3_5 H3B_5 0.9900 . ?
C4_5 H4A_5 0.9900 . ?
C4_5 H4B_5 0.9900 . ?
O1_51 C1_51 1.435(9) . ?
O1_51 C4_51 1.453(9) . ?
C1_51 C2_51 1.504(9) . ?
C1_51 H1A_51 0.9900 . ?
C1_51 H1B_51 0.9900 . ?
C2_51 C3_51 1.525(9) . ?
C2_51 H2A_51 0.9900 . ?
C2_51 H2B_51 0.9900 . ?
C3_51 C4_51 1.536(10) . ?
C3_51 H3A_51 0.9900 . ?
C3_51 H3B_51 0.9900 . ?
C4_51 H4A_51 0.9900 . ?
C4_51 H4B_51 0.9900 . ?
O1_6 C1_6 1.426(9) . ?
O1_6 C4_6 1.437(9) . ?
C1_6 C2_6 1.520(9) . ?
C1_6 H1A_6 0.9900 . ?
C1_6 H1B_6 0.9900 . ?
C2_6 C3_6 1.519(10) . ?
C2_6 H2A_6 0.9900 . ?
C2_6 H2B_6 0.9900 . ?
C3_6 C4_6 1.537(10) . ?
C3_6 H3A_6 0.9900 . ?
C3_6 H3B_6 0.9900 . ?
C4_6 H4A_6 0.9900 . ?
C4_6 H4B_6 0.9900 . ?
O1_4 C4_4 1.413(7) . ?
O1_4 C1_4 1.442(7) . ?
C1_4 C2_4 1.499(7) . ?
C1_4 H1A_4 0.9900 . ?
C1_4 H1B_4 0.9900 . ?
C2_4 C3_4 1.497(7) . ?
C2_4 H2A_4 0.9900 . ?
C2_4 H2B_4 0.9900 . ?
C3_4 C4_4 1.497(7) . ?
C3_4 H3A_4 0.9900 . ?
C3_4 H3B_4 0.9900 . ?
C4_4 H4A_4 0.9900 . ?
C4_4 H4B_4 0.9900 . ?
O1_41 C1_41 1.424(9) . ?
O1_41 C4_41 1.443(9) . ?
C1_41 C2_41 1.493(9) . ?
C1_41 H1A_41 0.9900 . ?
C1_41 H1B_41 0.9900 . ?
C2_41 C3_41 1.515(9) . ?
C2_41 H2A_41 0.9900 . ?
C2_41 H2B_41 0.9900 . ?
C3_41 C4_41 1.515(9) . ?
C3_41 H3A_41 0.9900 . ?
C3_41 H3B_41 0.9900 . ?
C4_41 H4A_41 0.9900 . ?
C4_41 H4B_41 0.9900 . ?
O1_7 C1_7 1.440(8) . ?
O1_7 C4_7 1.445(8) . ?
C1_7 C2_7 1.484(8) . ?
C1_7 H1A_7 0.9900 . ?
C1_7 H1B_7 0.9900 . ?
C2_7 C3_7 1.535(9) . ?
C2_7 H2A_7 0.9900 . ?
C2_7 H2B_7 0.9900 . ?
C3_7 C4_7 1.538(8) . ?
C3_7 H3A_7 0.9900 . ?
C3_7 H3B_7 0.9900 . ?
C4_7 H4A_7 0.9900 . ?
C4_7 H4B_7 0.9900 . ?
O1_8 C4_8 1.435(9) . ?
O1_8 C1_8 1.452(9) . ?
C1_8 C2_8 1.529(9) . ?
C1_8 H1A_8 0.9900 . ?
C1_8 H1B_8 0.9900 . ?
C2_8 C3_8 1.513(9) . ?
C2_8 H2A_8 0.9900 . ?
C2_8 H2B_8 0.9900 . ?
C3_8 C4_8 1.507(9) . ?
C3_8 H3A_8 0.9900 . ?
C3_8 H3B_8 0.9900 . ?
C4_8 H4A_8 0.9900 . ?
C4_8 H4B_8 0.9900 . ?
O1_9 C4_9 1.394(9) . ?
O1_9 C1_9 1.450(9) . ?
C1_9 C2_9 1.523(9) . ?
C1_9 H1A_9 0.9900 . ?
C1_9 H1B_9 0.9900 . ?
C2_9 C3_9 1.535(10) . ?
C2_9 H2A_9 0.9900 . ?
C2_9 H2B_9 0.9900 . ?
C3_9 C4_9 1.520(9) . ?
C3_9 H3A_9 0.9900 . ?
C3_9 H3B_9 0.9900 . ?
C4_9 H4A_9 0.9900 . ?
C4_9 H4B_9 0.9900 . ?
O1_16 C1_16 1.424(9) . ?
O1_16 C4_16 1.442(9) . ?
C1_16 C2_16 1.521(10) . ?
C1_16 H1A_16 0.9900 . ?
C1_16 H1B_16 0.9900 . ?
C2_16 C3_16 1.536(10) . ?
C2_16 H2A_16 0.9900 . ?
C2_16 H2B_16 0.9900 . ?
C3_16 C4_16 1.527(10) . ?
C3_16 H3A_16 0.9900 . ?
C3_16 H3B_16 0.9900 . ?
C4_16 H4A_16 0.9900 . ?
C4_16 H4B_16 0.9900 . ?
O1_10 C4_10 1.427(9) . ?
O1_10 C1_10 1.439(9) . ?
C1_10 C2_10 1.503(9) . ?
C1_10 H1A_10 0.9900 . ?
C1_10 H1B_10 0.9900 . ?
C2_10 C3_10 1.494(9) . ?
C2_10 H2A_10 0.9900 . ?
C2_10 H2B_10 0.9900 . ?
C3_10 C4_10 1.509(9) . ?
C3_10 H3A_10 0.9900 . ?
C3_10 H3B_10 0.9900 . ?
C4_10 H4A_10 0.9900 . ?
C4_10 H4B_10 0.9900 . ?
O1_11 C1_11 1.429(9) . ?
O1_11 C4_11 1.435(9) . ?
C1_11 C2_11 1.499(9) . ?
C1_11 H1A_11 0.9900 . ?
C1_11 H1B_11 0.9900 . ?
C2_11 C3_11 1.524(10) . ?
C2_11 H2A_11 0.9900 . ?
C2_11 H2B_11 0.9900 . ?
C3_11 C4_11 1.517(9) . ?
C3_11 H3A_11 0.9900 . ?
C3_11 H3B_11 0.9900 . ?
C4_11 H4A_11 0.9900 . ?
C4_11 H4B_11 0.9900 . ?
O1_12 C1_12 1.426(9) . ?
O1_12 C4_12 1.439(9) . ?
C1_12 C2_12 1.519(10) . ?
C1_12 H1A_12 0.9900 . ?
C1_12 H1B_12 0.9900 . ?
C2_12 C3_12 1.512(10) . ?
C2_12 H2A_12 0.9900 . ?
C2_12 H2B_12 0.9900 . ?
C3_12 C4_12 1.521(10) . ?
C3_12 H3A_12 0.9900 . ?
C3_12 H3B_12 0.9900 . ?
C4_12 H4A_12 0.9900 . ?
C4_12 H4B_12 0.9900 . ?
O1_13 C4_13 1.437(9) . ?
O1_13 C1_13 1.448(9) . ?
C1_13 C2_13 1.526(9) . ?
C1_13 H1A_13 0.9900 . ?
C1_13 H1B_13 0.9900 . ?
C2_13 C3_13 1.503(9) . ?
C2_13 H2A_13 0.9900 . ?
C2_13 H2B_13 0.9900 . ?
C3_13 C4_13 1.505(9) . ?
C3_13 H3A_13 0.9900 . ?
C3_13 H3B_13 0.9900 . ?
C4_13 H4A_13 0.9900 . ?
C4_13 H4B_13 0.9900 . ?
O1_14 C1_14 1.416(9) . ?
O1_14 C4_14 1.426(9) . ?
C1_14 C2_14 1.513(9) . ?
C1_14 H1A_14 0.9900 . ?
C1_14 H1B_14 0.9900 . ?
C2_14 C3_14 1.497(9) . ?
C2_14 H2A_14 0.9900 . ?
C2_14 H2B_14 0.9900 . ?
C3_14 C4_14 1.504(9) . ?
C3_14 H3A_14 0.9900 . ?
C3_14 H3B_14 0.9900 . ?
C4_14 H4A_14 0.9900 . ?
C4_14 H4B_14 0.9900 . ?
O1_15 C1_15 1.431(9) . ?
O1_15 C4_15 1.431(9) . ?
C1_15 C2_15 1.528(10) . ?
C1_15 H1A_15 0.9900 . ?
C1_15 H1B_15 0.9900 . ?
C2_15 C3_15 1.513(10) . ?
C2_15 H2A_15 0.9900 . ?
C2_15 H2B_15 0.9900 . ?
C3_15 C4_15 1.527(10) . ?
C3_15 H3A_15 0.9900 . ?
C3_15 H3B_15 0.9900 . ?
C4_15 H4A_15 0.9900 . ?
C4_15 H4B_15 0.9900 . ?

loop_
_geom_torsion_atom_site_label_1
_geom_torsion_atom_site_label_2
_geom_torsion_atom_site_label_3
_geom_torsion_atom_site_label_4
_geom_torsion
_geom_torsion_site_symmetry_1
_geom_torsion_site_symmetry_2
_geom_torsion_site_symmetry_3
_geom_torsion_site_symmetry_4
_geom_torsion_publ_flag
C26_1 C1_1 C2_1 C7_1 27.1(5) . . . . ?
C50_1 C1_1 C2_1 C7_1 -148.8(3) . . . . ?
C26_1 C1_1 C2_1 C3_1 -155.9(3) . . . . ?
C50_1 C1_1 C2_1 C3_1 28.2(5) . . . . ?
C7_1 C2_1 C3_1 C4_1 3.6(5) . . . . ?
C1_1 C2_1 C3_1 C4_1 -173.7(3) . . . . ?
C2_1 C3_1 C4_1 C5_1 -1.0(5) . . . . ?
C3_1 C4_1 C5_1 C6_1 -1.8(5) . . . . ?
C3_1 C4_1 C5_1 B1_1 178.7(3) . . . . ?
C4_1 C5_1 C6_1 C7_1 1.9(5) . . . . ?
B1_1 C5_1 C6_1 C7_1 -178.7(3) . . . . ?
C5_1 C6_1 C7_1 C2_1 0.9(5) . . . . ?
C3_1 C2_1 C7_1 C6_1 -3.5(5) . . . . ?
C1_1 C2_1 C7_1 C6_1 173.7(3) . . . . ?
C13_1 C8_1 C9_1 C10_1 4.1(5) . . . . ?
B1_1 C8_1 C9_1 C10_1 -177.6(3) . . . . ?
C13_1 C8_1 C9_1 C14_1 179.8(3) . . . . ?
B1_1 C8_1 C9_1 C14_1 -1.9(5) . . . . ?
C8_1 C9_1 C10_1 C11_1 -3.9(6) . . . . ?
C14_1 C9_1 C10_1 C11_1 -179.8(4) . . . . ?
C9_1 C10_1 C11_1 C12_1 0.8(6) . . . . ?
C9_1 C10_1 C11_1 C15_1 178.9(4) . . . . ?
C10_1 C11_1 C12_1 C13_1 2.0(6) . . . . ?
C15_1 C11_1 C12_1 C13_1 -176.1(4) . . . . ?
C11_1 C12_1 C13_1 C8_1 -1.6(5) . . . . ?
C11_1 C12_1 C13_1 C16_1 179.0(4) . . . . ?
C9_1 C8_1 C13_1 C12_1 -1.5(5) . . . . ?
B1_1 C8_1 C13_1 C12_1 -179.8(3) . . . . ?
C9_1 C8_1 C13_1 C16_1 177.9(3) . . . . ?
B1_1 C8_1 C13_1 C16_1 -0.4(5) . . . . ?
C22_1 C17_1 C18_1 C19_1 1.6(4) . . . . ?
B1_1 C17_1 C18_1 C19_1 -174.8(3) . . . . ?
C22_1 C17_1 C18_1 C23_1 177.4(3) . . . . ?
B1_1 C17_1 C18_1 C23_1 0.9(4) . . . . ?
C17_1 C18_1 C19_1 C20_1 -1.6(5) . . . . ?
C23_1 C18_1 C19_1 C20_1 -177.4(3) . . . . ?
C18_1 C19_1 C20_1 C21_1 0.3(5) . . . . ?
C18_1 C19_1 C20_1 C24_1 177.3(4) . . . . ?
C19_1 C20_1 C21_1 C22_1 1.1(5) . . . . ?
C24_1 C20_1 C21_1 C22_1 -176.0(4) . . . . ?
C20_1 C21_1 C22_1 C17_1 -1.0(5) . . . . ?
C20_1 C21_1 C22_1 C25_1 179.2(3) . . . . ?
C18_1 C17_1 C22_1 C21_1 -0.4(5) . . . . ?
B1_1 C17_1 C22_1 C21_1 176.0(3) . . . . ?
C18_1 C17_1 C22_1 C25_1 179.4(3) . . . . ?
B1_1 C17_1 C22_1 C25_1 -4.2(5) . . . . ?
C2_1 C1_1 C26_1 C27_1 31.7(5) . . . . ?
C50_1 C1_1 C26_1 C27_1 -152.3(3) . . . . ?
C2_1 C1_1 C26_1 C31_1 -147.5(3) . . . . ?
C50_1 C1_1 C26_1 C31_1 28.4(4) . . . . ?
C31_1 C26_1 C27_1 C28_1 0.5(4) . . . . ?
C1_1 C26_1 C27_1 C28_1 -178.8(3) . . . . ?
C26_1 C27_1 C28_1 C29_1 -0.3(5) . . . . ?
C27_1 C28_1 C29_1 C30_1 0.5(5) . . . . ?
C27_1 C28_1 C29_1 B2_1 -179.4(3) . . . . ?
C28_1 C29_1 C30_1 C31_1 -0.9(5) . . . . ?
B2_1 C29_1 C30_1 C31_1 179.0(3) . . . . ?
C29_1 C30_1 C31_1 C26_1 1.1(5) . . . . ?
C27_1 C26_1 C31_1 C30_1 -0.9(4) . . . . ?
C1_1 C26_1 C31_1 C30_1 178.4(3) . . . . ?
C37_1 C32_1 C33_1 C34_1 -2.5(5) . . . . ?
B2_1 C32_1 C33_1 C34_1 174.7(3) . . . . ?
C37_1 C32_1 C33_1 C38_1 174.2(3) . . . . ?
B2_1 C32_1 C33_1 C38_1 -8.5(5) . . . . ?
C32_1 C33_1 C34_1 C35_1 1.8(6) . . . . ?
C38_1 C33_1 C34_1 C35_1 -175.1(3) . . . . ?
C33_1 C34_1 C35_1 C36_1 0.3(6) . . . . ?
C33_1 C34_1 C35_1 C39_1 178.6(4) . . . . ?
C34_1 C35_1 C36_1 C37_1 -1.6(6) . . . . ?
C39_1 C35_1 C36_1 C37_1 -179.9(4) . . . . ?
C35_1 C36_1 C37_1 C32_1 0.9(6) . . . . ?
C35_1 C36_1 C37_1 C40_1 -178.5(4) . . . . ?
C33_1 C32_1 C37_1 C36_1 1.2(5) . . . . ?
B2_1 C32_1 C37_1 C36_1 -176.1(3) . . . . ?
C33_1 C32_1 C37_1 C40_1 -179.4(4) . . . . ?
B2_1 C32_1 C37_1 C40_1 3.2(6) . . . . ?
C46_1 C41_1 C42_1 C43_1 -1.0(5) . . . . ?
B2_1 C41_1 C42_1 C43_1 -179.8(3) . . . . ?
C46_1 C41_1 C42_1 C47_1 173.8(3) . . . . ?
B2_1 C41_1 C42_1 C47_1 -4.9(5) . . . . ?
C41_1 C42_1 C43_1 C44_1 2.5(6) . . . . ?
C47_1 C42_1 C43_1 C44_1 -172.4(4) . . . . ?
C42_1 C43_1 C44_1 C45_1 -2.2(7) . . . . ?
C42_1 C43_1 C44_1 C48_1 175.6(5) . . . . ?
C43_1 C44_1 C45_1 C46_1 0.5(7) . . . . ?
C48_1 C44_1 C45_1 C46_1 -177.4(5) . . . . ?
C42_1 C41_1 C46_1 C45_1 -0.6(6) . . . . ?
B2_1 C41_1 C46_1 C45_1 178.2(4) . . . . ?
C42_1 C41_1 C46_1 C49_1 176.8(4) . . . . ?
B2_1 C41_1 C46_1 C49_1 -4.5(6) . . . . ?
C44_1 C45_1 C46_1 C41_1 0.8(7) . . . . ?
C44_1 C45_1 C46_1 C49_1 -176.7(4) . . . . ?
C2_1 C1_1 C50_1 C55_1 27.3(5) . . . . ?
C26_1 C1_1 C50_1 C55_1 -148.6(3) . . . . ?
C2_1 C1_1 C50_1 C51_1 -152.7(3) . . . . ?
C26_1 C1_1 C50_1 C51_1 31.3(4) . . . . ?
C55_1 C50_1 C51_1 C52_1 1.1(5) . . . . ?
C1_1 C50_1 C51_1 C52_1 -178.8(3) . . . . ?
C50_1 C51_1 C52_1 C53_1 -3.0(5) . . . . ?
C51_1 C52_1 C53_1 C54_1 1.6(5) . . . . ?
C51_1 C52_1 C53_1 B3_1 -175.5(3) . . . . ?
C56_1 B3_1 C53_1 C52_1 -27.4(6) . . . . ?
C65_1 B3_1 C53_1 C52_1 152.9(3) . . . . ?
C56_1 B3_1 C53_1 C54_1 155.6(4) . . . . ?
C65_1 B3_1 C53_1 C54_1 -24.1(5) . . . . ?
C52_1 C53_1 C54_1 C55_1 1.5(5) . . . . ?
B3_1 C53_1 C54_1 C55_1 178.7(3) . . . . ?
C53_1 C54_1 C55_1 C50_1 -3.4(6) . . . . ?
C51_1 C50_1 C55_1 C54_1 2.0(5) . . . . ?
C1_1 C50_1 C55_1 C54_1 -178.1(3) . . . . ?
C53_1 B3_1 C56_1 C61_1 129.3(4) . . . . ?
C65_1 B3_1 C56_1 C61_1 -51.0(6) . . . . ?
C53_1 B3_1 C56_1 C57_1 -48.6(5) . . . . ?
C65_1 B3_1 C56_1 C57_1 131.0(4) . . . . ?
C61_1 C56_1 C57_1 C58_1 -2.4(6) . . . . ?
B3_1 C56_1 C57_1 C58_1 175.6(4) . . . . ?
C61_1 C56_1 C57_1 C62_1 175.3(4) . . . . ?
B3_1 C56_1 C57_1 C62_1 -6.7(6) . . . . ?
C56_1 C57_1 C58_1 C59_1 0.2(6) . . . . ?
C62_1 C57_1 C58_1 C59_1 -177.7(4) . . . . ?
C57_1 C58_1 C59_1 C60_1 1.2(7) . . . . ?
C57_1 C58_1 C59_1 C63_1 -176.6(5) . . . . ?
C58_1 C59_1 C60_1 C61_1 -0.3(7) . . . . ?
C63_1 C59_1 C60_1 C61_1 177.5(5) . . . . ?
C59_1 C60_1 C61_1 C56_1 -2.0(7) . . . . ?
C59_1 C60_1 C61_1 C64_1 -177.4(4) . . . . ?
C57_1 C56_1 C61_1 C60_1 3.3(6) . . . . ?
B3_1 C56_1 C61_1 C60_1 -174.7(4) . . . . ?
C57_1 C56_1 C61_1 C64_1 178.5(4) . . . . ?
B3_1 C56_1 C61_1 C64_1 0.5(6) . . . . ?
C53_1 B3_1 C65_1 C66_1 115.5(4) . . . . ?
C56_1 B3_1 C65_1 C66_1 -64.2(5) . . . . ?
C53_1 B3_1 C65_1 C70_1 -61.1(5) . . . . ?
C56_1 B3_1 C65_1 C70_1 119.3(4) . . . . ?
C70_1 C65_1 C66_1 C67_1 1.1(5) . . . . ?
B3_1 C65_1 C66_1 C67_1 -175.5(3) . . . . ?
C70_1 C65_1 C66_1 C71_1 177.6(3) . . . . ?
B3_1 C65_1 C66_1 C71_1 1.0(5) . . . . ?
C65_1 C66_1 C67_1 C68_1 -1.3(6) . . . . ?
C71_1 C66_1 C67_1 C68_1 -178.0(4) . . . . ?
C66_1 C67_1 C68_1 C69_1 0.7(6) . . . . ?
C66_1 C67_1 C68_1 C72_1 177.4(4) . . . . ?
C67_1 C68_1 C69_1 C70_1 0.3(6) . . . . ?
C72_1 C68_1 C69_1 C70_1 -176.5(4) . . . . ?
C68_1 C69_1 C70_1 C65_1 -0.5(6) . . . . ?
C68_1 C69_1 C70_1 C73_1 179.3(4) . . . . ?
C66_1 C65_1 C70_1 C69_1 -0.2(5) . . . . ?
B3_1 C65_1 C70_1 C69_1 176.5(3) . . . . ?
C66_1 C65_1 C70_1 C73_1 -180.0(4) . . . . ?
B3_1 C65_1 C70_1 C73_1 -3.3(5) . . . . ?
C30_1 C29_1 B2_1 C32_1 167.8(3) . . . . ?
C28_1 C29_1 B2_1 C32_1 -12.3(5) . . . . ?
C30_1 C29_1 B2_1 C41_1 -12.1(5) . . . . ?
C28_1 C29_1 B2_1 C41_1 167.8(3) . . . . ?
C33_1 C32_1 B2_1 C29_1 -54.0(5) . . . . ?
C37_1 C32_1 B2_1 C29_1 123.1(4) . . . . ?
C33_1 C32_1 B2_1 C41_1 125.9(4) . . . . ?
C37_1 C32_1 B2_1 C41_1 -57.0(5) . . . . ?
C46_1 C41_1 B2_1 C29_1 -59.2(5) . . . . ?
C42_1 C41_1 B2_1 C29_1 119.5(4) . . . . ?
C46_1 C41_1 B2_1 C32_1 120.9(4) . . . . ?
C42_1 C41_1 B2_1 C32_1 -60.4(5) . . . . ?
C6_1 C5_1 B1_1 C17_1 -7.9(5) . . . . ?
C4_1 C5_1 B1_1 C17_1 171.5(3) . . . . ?
C6_1 C5_1 B1_1 C8_1 172.9(3) . . . . ?
C4_1 C5_1 B1_1 C8_1 -7.7(5) . . . . ?
C22_1 C17_1 B1_1 C5_1 -61.4(4) . . . . ?
C18_1 C17_1 B1_1 C5_1 114.8(3) . . . . ?
C22_1 C17_1 B1_1 C8_1 117.8(4) . . . . ?
C18_1 C17_1 B1_1 C8_1 -66.0(4) . . . . ?
C9_1 C8_1 B1_1 C5_1 -63.0(5) . . . . ?
C13_1 C8_1 B1_1 C5_1 115.2(4) . . . . ?
C9_1 C8_1 B1_1 C17_1 117.8(4) . . . . ?
C13_1 C8_1 B1_1 C17_1 -64.0(4) . . . . ?
C18_2 O1_2 C2_2 C3_2 177.2(4) . . . . ?
K1_2 O1_2 C2_2 C3_2 48.9(4) . . . . ?
O1_2 C2_2 C3_2 O4_2 -68.7(5) . . . . ?
O4_2 C5_2 C6_2 O7_2 66.4(5) . . . . ?
O7_2 C8_2 C9_2 O10_2 -66.1(4) . . . . ?
O10_2 C11_2 C12_2 O13_2 63.1(4) . . . . ?
O13_2 C14_2 C15_2 O16_2 -64.7(5) . . . . ?
C2_2 O1_2 C18_2 C17_2 175.5(4) . . . . ?
K1_2 O1_2 C18_2 C17_2 -55.4(4) . . . . ?
O16_2 C17_2 C18_2 O1_2 69.7(4) . . . . ?
C14_2 C15_2 O16_2 C17_2 -175.9(3) . . . . ?
C14_2 C15_2 O16_2 K1_2 55.2(4) . . . . ?
C18_2 C17_2 O16_2 C15_2 -175.6(3) . . . . ?
C18_2 C17_2 O16_2 K1_2 -46.7(4) . . . . ?
C11_2 C12_2 O13_2 C14_2 172.3(3) . . . . ?
C11_2 C12_2 O13_2 K1_2 -50.2(4) . . . . ?
C15_2 C14_2 O13_2 C12_2 178.4(4) . . . . ?
C15_2 C14_2 O13_2 K1_2 41.9(4) . . . . ?
C12_2 C11_2 O10_2 C9_2 179.8(3) . . . . ?
C12_2 C11_2 O10_2 K1_2 -45.7(4) . . . . ?
C8_2 C9_2 O10_2 C11_2 -174.1(3) . . . . ?
C8_2 C9_2 O10_2 K1_2 50.4(3) . . . . ?
C9_2 C8_2 O7_2 C6_2 -174.4(3) . . . . ?
C9_2 C8_2 O7_2 K1_2 49.0(4) . . . . ?
C5_2 C6_2 O7_2 C8_2 178.4(4) . . . . ?
C5_2 C6_2 O7_2 K1_2 -45.8(5) . . . . ?
C2_2 C3_2 O4_2 C5_2 178.9(4) . . . . ?
C2_2 C3_2 O4_2 K1_2 51.4(5) . . . . ?
C6_2 C5_2 O4_2 C3_2 179.2(4) . . . . ?
C6_2 C5_2 O4_2 K1_2 -54.1(5) . . . . ?
C4_3 O1_3 C1_3 C2_3 44.3(6) . . . . ?
K1_2 O1_3 C1_3 C2_3 -165.0(4) . . . . ?
O1_3 C1_3 C2_3 C3_3 -32.4(7) . . . . ?
C1_3 C2_3 C3_3 C4_3 10.3(8) . . . . ?
C1_3 O1_3 C4_3 C3_3 -38.9(7) . . . . ?
K1_2 O1_3 C4_3 C3_3 175.1(5) . . . . ?
C2_3 C3_3 C4_3 O1_3 18.6(8) . . . . ?
C4_31 O1_31 C1_31 C2_31 -33.8(13) . . . . ?
K1_2 O1_31 C1_31 C2_31 -160.8(9) . . . . ?
C4_31 O1_31 C1_31 K1_2 127.0(10) . . . . ?
O1_31 C1_31 C2_31 C3_31 43.7(13) . . . . ?
K1_2 C1_31 C2_31 C3_31 18(2) . . . . ?
C1_31 C2_31 C3_31 C4_31 -37.3(14) . . . . ?
C1_31 O1_31 C4_31 C3_31 9.6(15) . . . . ?
K1_2 O1_31 C4_31 C3_31 129.8(12) . . . . ?
C2_31 C3_31 C4_31 O1_31 17.7(16) . . . . ?
C4_5 O1_5 C1_5 C2_5 34.5(10) . . . . ?
K1_2 O1_5 C1_5 C2_5 -81.7(7) . . . . ?
O1_5 C1_5 C2_5 C3_5 -13.5(11) . . . . ?
C1_5 C2_5 C3_5 C4_5 -11.2(11) . . . . ?
C1_5 O1_5 C4_5 C3_5 -40.9(9) . . . . ?
K1_2 O1_5 C4_5 C3_5 85.1(7) . . . . ?
C1_5 O1_5 C4_5 K1_2 -126.0(6) . . . . ?
C2_5 C3_5 C4_5 O1_5 31.4(10) . . . . ?
C2_5 C3_5 C4_5 K1_2 83.5(7) . . . . ?
C4_51 O1_51 C1_51 C2_51 -19(3) . . . . ?
K1_2 O1_51 C1_51 C2_51 113.2(19) . . . . ?
O1_51 C1_51 C2_51 C3_51 -8(3) . . . . ?
C1_51 C2_51 C3_51 C4_51 30(2) . . . . ?
C1_51 O1_51 C4_51 C3_51 39(2) . . . . ?
K1_2 O1_51 C4_51 C3_51 -94.9(14) . . . . ?
C2_51 C3_51 C4_51 O1_51 -42.5(18) . . . . ?
C4_6 O1_6 C1_6 C2_6 5(4) . . . . ?
K1_2 O1_6 C1_6 C2_6 129(2) . . . . ?
O1_6 C1_6 C2_6 C3_6 -28(3) . . . . ?
C1_6 C2_6 C3_6 C4_6 37(2) . . . . ?
C1_6 O1_6 C4_6 C3_6 19(3) . . . . ?
K1_2 O1_6 C4_6 C3_6 -124(2) . . . . ?
C1_6 O1_6 C4_6 K1_2 144(2) . . . . ?
C2_6 C3_6 C4_6 O1_6 -36(3) . . . . ?
C2_6 C3_6 C4_6 K1_2 -94.5(19) . . . . ?
C4_4 O1_4 C1_4 C2_4 -32.9(11) . . . . ?
O1_4 C1_4 C2_4 C3_4 24.6(11) . . . . ?
C1_4 C2_4 C3_4 C4_4 -7.8(12) . . . . ?
C1_4 O1_4 C4_4 C3_4 28.5(11) . . . . ?
C2_4 C3_4 C4_4 O1_4 -12.3(12) . . . . ?
C4_41 O1_41 C1_41 C2_41 -26(2) . . . . ?
O1_41 C1_41 C2_41 C3_41 7(3) . . . . ?
C1_41 C2_41 C3_41 C4_41 13(2) . . . . ?
C1_41 O1_41 C4_41 C3_41 34(2) . . . . ?
C2_41 C3_41 C4_41 O1_41 -28(2) . . . . ?
C4_7 O1_7 C1_7 C2_7 3.8(13) . . . . ?
O1_7 C1_7 C2_7 C3_7 -28.2(12) . . . . ?
C1_7 C2_7 C3_7 C4_7 39.6(11) . . . . ?
C1_7 O1_7 C4_7 C3_7 22.4(12) . . . . ?
C2_7 C3_7 C4_7 O1_7 -38.4(11) . . . . ?
C4_8 O1_8 C1_8 C2_8 7(2) . . . . ?
O1_8 C1_8 C2_8 C3_8 18(2) . . . . ?
C1_8 C2_8 C3_8 C4_8 -34.3(19) . . . . ?
C1_8 O1_8 C4_8 C3_8 -30(2) . . . . ?
C2_8 C3_8 C4_8 O1_8 40.6(19) . . . . ?
C4_9 O1_9 C1_9 C2_9 20(2) . . . . ?
O1_9 C1_9 C2_9 C3_9 -38(2) . . . . ?
C1_9 C2_9 C3_9 C4_9 40.3(18) . . . . ?
C1_9 O1_9 C4_9 C3_9 7(3) . . . . ?
C2_9 C3_9 C4_9 O1_9 -31(2) . . . . ?
C4_16 O1_16 C1_16 C2_16 -6(4) . . . . ?
O1_16 C1_16 C2_16 C3_16 30(3) . . . . ?
C1_16 C2_16 C3_16 C4_16 -41(2) . . . . ?
C1_16 O1_16 C4_16 C3_16 -21(3) . . . . ?
C2_16 C3_16 C4_16 O1_16 39(2) . . . . ?
C4_10 O1_10 C1_10 C2_10 -13(3) . . . . ?
O1_10 C1_10 C2_10 C3_10 25(3) . . . . ?
C1_10 C2_10 C3_10 C4_10 -27(2) . . . . ?
C1_10 O1_10 C4_10 C3_10 -4(3) . . . . ?
C2_10 C3_10 C4_10 O1_10 20(3) . . . . ?
C4_11 O1_11 C1_11 C2_11 6(3) . . . . ?
O1_11 C1_11 C2_11 C3_11 -25(3) . . . . ?
C1_11 C2_11 C3_11 C4_11 33(2) . . . . ?
C1_11 O1_11 C4_11 C3_11 16(3) . . . . ?
C2_11 C3_11 C4_11 O1_11 -31(3) . . . . ?
C4_12 O1_12 C1_12 C2_12 3(4) . . . . ?
O1_12 C1_12 C2_12 C3_12 -24(4) . . . . ?
C1_12 C2_12 C3_12 C4_12 35(3) . . . . ?
C1_12 O1_12 C4_12 C3_12 20(4) . . . . ?
C2_12 C3_12 C4_12 O1_12 -34(3) . . . . ?
C4_13 O1_13 C1_13 C2_13 40(2) . . . . ?
O1_13 C1_13 C2_13 C3_13 -33(2) . . . . ?
C1_13 C2_13 C3_13 C4_13 14(3) . . . . ?
C1_13 O1_13 C4_13 C3_13 -31(2) . . . . ?
C2_13 C3_13 C4_13 O1_13 9(3) . . . . ?
C4_14 O1_14 C1_14 C2_14 -13(3) . . . . ?
O1_14 C1_14 C2_14 C3_14 24(3) . . . . ?
C1_14 C2_14 C3_14 C4_14 -25(3) . . . . ?
C1_14 O1_14 C4_14 C3_14 -4(3) . . . . ?
C2_14 C3_14 C4_14 O1_14 19(3) . . . . ?
C4_15 O1_15 C1_15 C2_15 -6(4) . . . . ?
O1_15 C1_15 C2_15 C3_15 26(3) . . . . ?
C1_15 C2_15 C3_15 C4_15 -35(2) . . . . ?
C1_15 O1_15 C4_15 C3_15 -17(3) . . . . ?
C2_15 C3_15 C4_15 O1_15 33(3) . . . . ?
